data_7107382
loop_
_publ_author_name
'Dipak Samanta'
'Sankarasekaran Shanmugaraju'
'Sachin A. Joshi'
'Yogesh P. Patil'
'Munirathinam Nethaji'
'Partha Sarathi Mukherjee'

_publ_section_title
;
 Pillar height dependent formation of unprecedented Pd8 molecular swing
 and Pd6 molecular boat via multicomponent self-assembly
;
_journal_name_full Chem.Commun.
_journal_page_first 2298
_journal_paper_doi 10.1039/c2cc16345d
_journal_volume 48
_journal_year 2012
_chemical_formula_moiety 'C96 H144 N32 Pd6, 12(NO3), 20(H2O)'
_chemical_formula_sum 'C96 H184 N44 O56 Pd6'
_chemical_formula_weight 3489.27
_chemical_name_systematic
;
?
;
_space_group_IT_number 2
_symmetry_cell_setting triclinic
_symmetry_Int_Tables_number 2
_symmetry_space_group_name_Hall '-P 1'
_symmetry_space_group_name_H-M 'P -1'
_atom_sites_solution_hydrogens geom
_atom_sites_solution_primary direct
_atom_sites_solution_secondary difmap
_audit_creation_method SHELXL-97
_cell_angle_alpha 69.828(4)
_cell_angle_beta 82.207(4)
_cell_angle_gamma 82.086(4)
_cell_formula_units_Z 2
_cell_length_a 17.8552(18)
_cell_length_b 21.149(2)
_cell_length_c 21.522(2)
_cell_measurement_reflns_used 9897
_cell_measurement_temperature 100(2)
_cell_measurement_theta_max 29.73
_cell_measurement_theta_min 2.24
_cell_volume 7522.0(13)
_computing_cell_refinement 'Bruker saint'
_computing_data_collection 'Bruker kappa apex ccd'
_computing_data_reduction 'Bruker saint'
_computing_molecular_graphics ORTEP-III
_computing_publication_material WinGXv1.80.05
_computing_structure_refinement 'SHELXL-97 (Sheldrick, 2008)'
_computing_structure_solution SHELXS-97
_diffrn_ambient_temperature 100(2)
_diffrn_detector_area_resol_mean 0.3
_diffrn_measured_fraction_theta_full 0.990
_diffrn_measured_fraction_theta_max 0.990
_diffrn_measurement_device_type 'Bruker kappa apex ccd'
_diffrn_measurement_method '\f and \w scans'
_diffrn_radiation_monochromator graphite
_diffrn_radiation_source 'fine-focus sealed tube'
_diffrn_radiation_type MoK\a
_diffrn_radiation_wavelength 0.71073
_diffrn_reflns_av_R_equivalents 0.0419
_diffrn_reflns_av_sigmaI/netI 0.0472
_diffrn_reflns_limit_h_max 22
_diffrn_reflns_limit_h_min -22
_diffrn_reflns_limit_k_max 26
_diffrn_reflns_limit_k_min -26
_diffrn_reflns_limit_l_max 26
_diffrn_reflns_limit_l_min -26
_diffrn_reflns_number 113555
_diffrn_reflns_theta_full 26.00
_diffrn_reflns_theta_max 26.00
_diffrn_reflns_theta_min 1.18
_exptl_absorpt_coefficient_mu 0.799
_exptl_absorpt_correction_T_max 0.9388
_exptl_absorpt_correction_T_min 0.8565
_exptl_absorpt_correction_type multi-scan
_exptl_absorpt_process_details sadabs
_exptl_crystal_density_diffrn 1.541
_exptl_crystal_density_method 'not measured'
_exptl_crystal_description rectangular
_exptl_crystal_F_000 3584
_exptl_crystal_size_max 0.20
_exptl_crystal_size_mid 0.15
_exptl_crystal_size_min 0.08
_refine_diff_density_max 2.689
_refine_diff_density_min -2.183
_refine_diff_density_rms 0.262
_refine_ls_extinction_coef 0.00120(19)
_refine_ls_extinction_expression Fc^*^=kFc[1+0.001xFc^2^\l^3^/sin(2\q)]^-1/4^
_refine_ls_extinction_method SHELXL
_refine_ls_goodness_of_fit_ref 1.124
_refine_ls_hydrogen_treatment constr
_refine_ls_matrix_type fullcycle
_refine_ls_number_parameters 1807
_refine_ls_number_reflns 29275
_refine_ls_number_restraints 49
_refine_ls_restrained_S_all 1.151
_refine_ls_R_factor_all 0.1527
_refine_ls_R_factor_gt 0.1177
_refine_ls_shift/su_max 0.002
_refine_ls_shift/su_mean 0.000
_refine_ls_structure_factor_coef Fsqd
_refine_ls_weighting_details 'calc w=1/[\s^2^(Fo^2^)+(0.1607P)^2^+178.0575P] where P=(Fo^2^+2Fc^2^)/3'
_refine_ls_weighting_scheme calc
_refine_ls_wR_factor_gt 0.3160
_refine_ls_wR_factor_ref 0.3669
_reflns_number_gt 21572
_reflns_number_total 29275
_reflns_threshold_expression >2\s(I)
_cod_data_source_file c2cc16345d.txt
_cod_data_source_block complex2_0m
_cod_original_cell_volume 7522.1(13)
_cod_database_code 7107382

loop_
_symmetry_equiv_pos_as_xyz
'x, y, z'
'-x, -y, -z'

loop_
_atom_site_label
_atom_site_type_symbol
_atom_site_fract_x
_atom_site_fract_y
_atom_site_fract_z
_atom_site_U_iso_or_equiv
_atom_site_adp_type
_atom_site_occupancy
_atom_site_symmetry_multiplicity
_atom_site_calc_flag
_atom_site_refinement_flags
_atom_site_disorder_assembly
_atom_site_disorder_group
Pd1 Pd 0.19539(5) 0.32483(4) 0.03425(4) 0.0266(2) Uani 1 1 d . . .
Pd2 Pd 0.78098(5) 0.32872(5) -0.13905(5) 0.0324(2) Uani 1 1 d . . .
Pd3 Pd 0.60358(6) 0.34284(6) -0.72925(5) 0.0385(3) Uani 1 1 d . . .
Pd4 Pd 0.02867(6) 0.31306(7) -0.54925(5) 0.0490(3) Uani 1 1 d . A .
Pd5 Pd 0.70435(6) 0.04607(5) -0.33205(6) 0.0442(3) Uani 1 1 d . . .
Pd6 Pd 0.17003(5) 0.04477(5) -0.17256(5) 0.0304(2) Uani 1 1 d . . .
N1 N 0.1196(7) 0.4013(6) 0.0496(6) 0.045(3) Uani 1 1 d . . .
N2 N 0.2273(5) 0.3104(5) 0.1266(5) 0.030(2) Uani 1 1 d . . .
N3 N 0.8090(6) 0.3130(6) -0.0446(5) 0.038(3) Uani 1 1 d . . .
N4 N 0.8469(7) 0.4088(6) -0.1674(6) 0.043(3) Uani 1 1 d . . .
N5 N 0.6591(10) 0.4239(8) -0.7920(7) 0.069(4) Uani 1 1 d . . .
N6 N 0.5677(7) 0.3379(7) -0.8133(6) 0.049(3) Uani 1 1 d . . .
N7 N -0.0520(8) 0.3909(8) -0.5748(7) 0.059(4) Uani 1 1 d . . .
N8 N 0.0120(8) 0.2964(11) -0.6353(6) 0.083(6) Uani 1 1 d . . .
N9 N 0.7475(11) -0.0108(9) -0.3910(12) 0.107(8) Uani 1 1 d . . .
N10 N 0.7813(6) -0.0099(5) -0.2636(5) 0.054(2) Uiso 1 1 d D . .
N11 N 0.1053(7) -0.0134(7) -0.1982(7) 0.054(3) Uani 1 1 d . . .
N12 N 0.1365(6) -0.0096(6) -0.0752(6) 0.040(3) Uani 1 1 d . . .
N13 N 0.0430(6) 0.3238(6) -0.4622(6) 0.041(3) Uani 1 1 d . . .
N14 N 0.1655(5) 0.3401(5) -0.0588(5) 0.027(2) Uani 1 1 d . . .
N15 N 0.6418(8) 0.3474(7) -0.6460(6) 0.049(3) Uani 1 1 d . . .
N16 N 0.7570(7) 0.3437(6) -0.2333(5) 0.040(3) Uani 1 1 d . . .
N17 N 0.2658(5) 0.2461(5) 0.0217(5) 0.030(2) Uani 1 1 d . . .
N18 N 0.3554(5) 0.1871(5) -0.0208(5) 0.030(2) Uani 1 1 d . . .
N19 N 0.7193(6) 0.2483(6) -0.1108(6) 0.036(2) Uani 1 1 d . . .
N20 N 0.6239(5) 0.1893(5) -0.1025(5) 0.032(2) Uani 1 1 d . . .
N21 N 0.6635(6) 0.1034(6) -0.2760(5) 0.037(2) Uani 1 1 d . . .
N22 N 0.5922(5) 0.1465(5) -0.2063(5) 0.030(2) Uani 1 1 d . . .
N23 N 0.3274(5) 0.1455(5) -0.1262(5) 0.027(2) Uani 1 1 d . . .
N24 N 0.2321(5) 0.1030(5) -0.1463(5) 0.0253(19) Uani 1 1 d . . .
N25 N 0.1103(6) 0.2349(7) -0.5238(6) 0.044(3) Uani 1 1 d . . .
N26 N 0.2217(6) 0.1830(7) -0.4969(5) 0.043(3) Uani 1 1 d . . .
N27 N 0.5531(6) 0.2608(6) -0.6665(5) 0.038(3) Uani 1 1 d . . .
N28 N 0.4873(6) 0.1990(6) -0.5808(5) 0.039(3) Uani 1 1 d . . .
N29 N 0.6330(6) 0.1035(6) -0.3984(5) 0.039(3) Uani 1 1 d . A .
N30 N 0.5277(6) 0.1492(6) -0.4468(5) 0.040(3) Uani 1 1 d . A .
N31 N 0.1997(6) 0.0997(5) -0.2675(5) 0.034(2) Uani 1 1 d . A .
N32 N 0.2632(6) 0.1430(6) -0.3642(5) 0.036(2) Uani 1 1 d . A .
C1 C 0.1159(11) 0.3926(10) 0.1224(8) 0.062(5) Uani 1 1 d . . .
H1A H 0.0959 0.4357 0.1298 0.074 Uiso 1 1 calc R . .
H1B H 0.0818 0.3577 0.1486 0.074 Uiso 1 1 calc R . .
C2 C 0.1920(9) 0.3723(10) 0.1428(9) 0.057(5) Uani 1 1 d . . .
H2A H 0.1902 0.3629 0.1913 0.068 Uiso 1 1 calc R . .
H2B H 0.2240 0.4099 0.1201 0.068 Uiso 1 1 calc R . .
C3 C 0.1402(9) 0.4682(7) 0.0053(9) 0.047(4) Uani 1 1 d . . .
H3A H 0.0985 0.5027 0.0084 0.071 Uiso 1 1 calc R . .
H3B H 0.1494 0.4682 -0.0406 0.071 Uiso 1 1 calc R . .
H3C H 0.1862 0.4784 0.0186 0.071 Uiso 1 1 calc R . .
C4 C 0.0400(8) 0.3931(8) 0.0386(9) 0.055(4) Uani 1 1 d . . .
H4A H 0.0031 0.4198 0.0601 0.083 Uiso 1 1 calc R . .
H4B H 0.0308 0.3453 0.0579 0.083 Uiso 1 1 calc R . .
H4C H 0.0345 0.4090 -0.0092 0.083 Uiso 1 1 calc R . .
C5 C 0.3096(8) 0.3103(9) 0.1268(7) 0.047(4) Uani 1 1 d . . .
H5A H 0.3213 0.3053 0.1715 0.070 Uiso 1 1 calc R . .
H5B H 0.3263 0.3530 0.0953 0.070 Uiso 1 1 calc R . .
H5C H 0.3362 0.2724 0.1137 0.070 Uiso 1 1 calc R . .
C6 C 0.2023(13) 0.2464(10) 0.1756(8) 0.067(5) Uani 1 1 d . . .
H6A H 0.2293 0.2080 0.1638 0.100 Uiso 1 1 calc R . .
H6B H 0.1475 0.2460 0.1753 0.100 Uiso 1 1 calc R . .
H6C H 0.2134 0.2429 0.2201 0.100 Uiso 1 1 calc R . .
C7 C 0.8736(12) 0.3521(10) -0.0523(10) 0.073(6) Uani 1 1 d D . .
H7A H 0.8768 0.3604 -0.0102 0.088 Uiso 1 1 calc R . .
H7B H 0.9213 0.3256 -0.0618 0.088 Uiso 1 1 calc R . .
C8 C 0.8659(13) 0.4159(10) -0.1054(9) 0.076(6) Uani 1 1 d D . .
H8A H 0.9141 0.4371 -0.1146 0.091 Uiso 1 1 calc R . .
H8B H 0.8256 0.4464 -0.0910 0.091 Uiso 1 1 calc R . .
C9 C 0.7415(10) 0.3296(11) -0.0041(8) 0.061(5) Uani 1 1 d . . .
H9A H 0.7553 0.3243 0.0401 0.091 Uiso 1 1 calc R . .
H9B H 0.7029 0.2991 0.0003 0.091 Uiso 1 1 calc R . .
H9C H 0.7210 0.3765 -0.0255 0.091 Uiso 1 1 calc R . .
C10 C 0.8367(11) 0.2397(9) -0.0100(8) 0.057(4) Uani 1 1 d . . .
H10A H 0.8521 0.2347 0.0336 0.085 Uiso 1 1 calc R . .
H10B H 0.8802 0.2258 -0.0370 0.085 Uiso 1 1 calc R . .
H10C H 0.7957 0.2111 -0.0041 0.085 Uiso 1 1 calc R . .
C11 C 0.8050(11) 0.4746(8) -0.2053(11) 0.069(6) Uani 1 1 d . . .
H11A H 0.7602 0.4849 -0.1774 0.103 Uiso 1 1 calc R . .
H11B H 0.7890 0.4708 -0.2456 0.103 Uiso 1 1 calc R . .
H11C H 0.8385 0.5109 -0.2177 0.103 Uiso 1 1 calc R . .
C12 C 0.9142(10) 0.3948(8) -0.2104(9) 0.056(5) Uani 1 1 d . . .
H12A H 0.9524 0.4253 -0.2138 0.084 Uiso 1 1 calc R . .
H12B H 0.8995 0.4021 -0.2547 0.084 Uiso 1 1 calc R . .
H12C H 0.9356 0.3478 -0.1911 0.084 Uiso 1 1 calc R . .
C13 C 0.6609(14) 0.4200(13) -0.8601(9) 0.086(7) Uani 1 1 d D . .
H13A H 0.6706 0.4645 -0.8936 0.103 Uiso 1 1 calc R . .
H13B H 0.7027 0.3863 -0.8667 0.103 Uiso 1 1 calc R . .
C14 C 0.5894(12) 0.4008(13) -0.8692(9) 0.087(7) Uani 1 1 d D . .
H14A H 0.5938 0.3924 -0.9121 0.104 Uiso 1 1 calc R . .
H14B H 0.5491 0.4383 -0.8706 0.104 Uiso 1 1 calc R . .
C15 C 0.6214(17) 0.4877(11) -0.7862(13) 0.102(9) Uani 1 1 d . . .
H15A H 0.6256 0.4890 -0.7417 0.153 Uiso 1 1 calc R . .
H15B H 0.5677 0.4914 -0.7933 0.153 Uiso 1 1 calc R . .
H15C H 0.6457 0.5255 -0.8197 0.153 Uiso 1 1 calc R . .
C16 C 0.7374(13) 0.4223(13) -0.7748(12) 0.087(7) Uani 1 1 d . . .
H16A H 0.7573 0.4659 -0.7996 0.130 Uiso 1 1 calc R . .
H16B H 0.7701 0.3861 -0.7865 0.130 Uiso 1 1 calc R . .
H16C H 0.7363 0.4139 -0.7270 0.130 Uiso 1 1 calc R . .
C17 C 0.4846(11) 0.3411(14) -0.8103(10) 0.084(7) Uani 1 1 d . . .
H17A H 0.4702 0.3397 -0.8522 0.125 Uiso 1 1 calc R . .
H17B H 0.4617 0.3833 -0.8033 0.125 Uiso 1 1 calc R . .
H17C H 0.4664 0.3024 -0.7734 0.125 Uiso 1 1 calc R . .
C18 C 0.6061(16) 0.2774(13) -0.8268(12) 0.094(8) Uani 1 1 d . . .
H18A H 0.6145 0.2411 -0.7846 0.141 Uiso 1 1 calc R . .
H18B H 0.6551 0.2879 -0.8526 0.141 Uiso 1 1 calc R . .
H18C H 0.5744 0.2627 -0.8520 0.141 Uiso 1 1 calc R . .
C19 C -0.072(2) 0.413(4) -0.644(3) 0.079(15) Uiso 0.5(2) 1 d PD A 1
C19B C -0.078(2) 0.386(5) -0.643(3) 0.059(15) Uiso 0.5(2) 1 d P A 2
C20 C -0.064(2) 0.348(5) -0.659(2) 0.066(16) Uiso 0.7(3) 1 d PD A 1
C20B C -0.065(2) 0.317(5) -0.650(2) 0.047(16) Uiso 0.3(3) 1 d P A 2
C21 C -0.1219(10) 0.3758(9) -0.5266(9) 0.062(5) Uani 1 1 d . A .
H21A H -0.1608 0.4143 -0.5389 0.092 Uiso 1 1 calc R . .
H21B H -0.1091 0.3680 -0.4816 0.092 Uiso 1 1 calc R . .
H21C H -0.1414 0.3353 -0.5282 0.092 Uiso 1 1 calc R . .
C22 C -0.0295(17) 0.4555(15) -0.5767(15) 0.112(9) Uiso 1 1 d . A .
H22A H 0.0057 0.4731 -0.6163 0.169 Uiso 1 1 calc R . .
H22B H -0.0045 0.4488 -0.5368 0.169 Uiso 1 1 calc R . .
H22C H -0.0747 0.4879 -0.5783 0.169 Uiso 1 1 calc R . .
C23 C 0.0061(19) 0.2234(14) -0.6257(14) 0.129(12) Uani 1 1 d . A .
H23A H -0.0129 0.2002 -0.5795 0.193 Uiso 1 1 calc R . .
H23B H 0.0563 0.2018 -0.6356 0.193 Uiso 1 1 calc R . .
H23C H -0.0291 0.2206 -0.6556 0.193 Uiso 1 1 calc R . .
C24 C 0.0702(12) 0.3300(11) -0.6892(11) 0.095(5) Uiso 1 1 d . A .
H24A H 0.0512 0.3403 -0.7326 0.142 Uiso 1 1 calc R . .
H24B H 0.1173 0.2997 -0.6866 0.142 Uiso 1 1 calc R . .
H24C H 0.0803 0.3721 -0.6836 0.142 Uiso 1 1 calc R . .
C29 C 0.7417(10) -0.0523(9) -0.2055(9) 0.063(5) Uani 1 1 d . . .
H29A H 0.7695 -0.0975 -0.1915 0.094 Uiso 1 1 calc R . .
H29B H 0.6907 -0.0558 -0.2154 0.094 Uiso 1 1 calc R . .
H29C H 0.7377 -0.0329 -0.1698 0.094 Uiso 1 1 calc R . .
C31 C 0.0741(10) -0.0487(11) -0.0790(10) 0.069(5) Uani 1 1 d . . .
H31A H 0.0686 -0.0880 -0.0377 0.083 Uiso 1 1 calc R . .
H31B H 0.0254 -0.0195 -0.0832 0.083 Uiso 1 1 calc R . .
C32 C 0.0915(15) -0.0722(11) -0.1360(13) 0.094(8) Uani 1 1 d . . .
H32A H 0.0486 -0.0951 -0.1400 0.113 Uiso 1 1 calc R . .
H32B H 0.1372 -0.1053 -0.1295 0.113 Uiso 1 1 calc R . .
C33 C 0.0359(10) 0.0280(12) -0.2270(13) 0.081(7) Uani 1 1 d . . .
H33A H 0.0496 0.0577 -0.2723 0.121 Uiso 1 1 calc R . .
H33B H 0.0132 0.0555 -0.1995 0.121 Uiso 1 1 calc R . .
H33C H -0.0007 -0.0021 -0.2280 0.121 Uiso 1 1 calc R . .
C34 C 0.1444(10) -0.0415(8) -0.2490(10) 0.058(5) Uani 1 1 d . . .
H34A H 0.1126 -0.0724 -0.2557 0.086 Uiso 1 1 calc R . .
H34B H 0.1929 -0.0662 -0.2342 0.086 Uiso 1 1 calc R . .
H34C H 0.1538 -0.0046 -0.2909 0.086 Uiso 1 1 calc R . .
C35 C 0.1051(10) 0.0365(9) -0.0359(9) 0.061(5) Uani 1 1 d . . .
H35A H 0.0884 0.0092 0.0097 0.092 Uiso 1 1 calc R . .
H35B H 0.0618 0.0663 -0.0567 0.092 Uiso 1 1 calc R . .
H35C H 0.1447 0.0639 -0.0350 0.092 Uiso 1 1 calc R . .
C36 C 0.2009(9) -0.0531(8) -0.0437(9) 0.054(4) Uani 1 1 d . . .
H36A H 0.1824 -0.0893 -0.0043 0.082 Uiso 1 1 calc R . .
H36B H 0.2323 -0.0263 -0.0304 0.082 Uiso 1 1 calc R . .
H36C H 0.2312 -0.0729 -0.0751 0.082 Uiso 1 1 calc R . .
C37 C 0.1113(6) 0.3066(6) -0.0677(7) 0.031(3) Uani 1 1 d . . .
H37 H 0.0822 0.2798 -0.0299 0.037 Uiso 1 1 calc R . .
C38 C 0.0967(7) 0.3100(6) -0.1297(7) 0.037(3) Uani 1 1 d . . .
H38 H 0.0613 0.2827 -0.1344 0.045 Uiso 1 1 calc R . .
C39 C 0.1340(7) 0.3535(6) -0.1857(7) 0.034(3) Uani 1 1 d . . .
C40 C 0.1885(8) 0.3881(7) -0.1752(7) 0.040(3) Uani 1 1 d . . .
H40 H 0.2169 0.4167 -0.2123 0.048 Uiso 1 1 calc R . .
C41 C 0.2025(8) 0.3819(7) -0.1123(7) 0.039(3) Uani 1 1 d . . .
H41 H 0.2390 0.4076 -0.1065 0.047 Uiso 1 1 calc R . .
C42 C 0.1219(8) 0.3598(7) -0.2537(7) 0.036(3) Uani 1 1 d . . .
H42 H 0.1472 0.3927 -0.2894 0.043 Uiso 1 1 calc R . .
C43 C 0.0779(8) 0.3226(7) -0.2680(7) 0.039(3) Uani 1 1 d . . .
H43 H 0.0510 0.2914 -0.2319 0.046 Uiso 1 1 calc R . .
C44 C 0.0669(8) 0.3254(7) -0.3362(7) 0.040(3) Uani 1 1 d . A .
C45 C 0.0153(9) 0.2852(8) -0.3436(7) 0.047(3) Uani 1 1 d . . .
H45 H -0.0122 0.2576 -0.3052 0.056 Uiso 1 1 calc R A .
C46 C 0.0035(9) 0.2848(8) -0.4049(8) 0.050(4) Uani 1 1 d . A .
H46 H -0.0324 0.2572 -0.4083 0.060 Uiso 1 1 calc R . .
C47 C 0.0920(8) 0.3622(7) -0.4542(8) 0.043(3) Uani 1 1 d . A .
H47 H 0.1186 0.3901 -0.4930 0.052 Uiso 1 1 calc R . .
C48 C 0.1065(8) 0.3641(7) -0.3942(8) 0.042(3) Uani 1 1 d . . .
H48 H 0.1432 0.3916 -0.3920 0.051 Uiso 1 1 calc R A .
C49 C 0.6933(11) 0.3803(9) -0.2581(9) 0.060(4) Uani 1 1 d . . .
H49 H 0.6616 0.4041 -0.2326 0.073 Uiso 1 1 calc R . .
C50 C 0.6721(14) 0.3847(11) -0.3188(9) 0.075(6) Uani 1 1 d . . .
H50 H 0.6264 0.4107 -0.3341 0.090 Uiso 1 1 calc R . .
C51 C 0.7169(13) 0.3515(12) -0.3568(8) 0.075(6) Uani 1 1 d D . .
C52 C 0.7808(11) 0.3111(10) -0.3298(9) 0.064(5) Uani 1 1 d . . .
H52 H 0.8119 0.2853 -0.3537 0.077 Uiso 1 1 calc R . .
C53 C 0.7993(10) 0.3081(9) -0.2683(8) 0.051(4) Uani 1 1 d . . .
H53 H 0.8431 0.2802 -0.2507 0.062 Uiso 1 1 calc R . .
C54 C 0.6898(16) 0.3598(13) -0.4214(9) 0.104(10) Uani 1 1 d D . .
H54 H 0.6493 0.3937 -0.4362 0.125 Uiso 1 1 calc R . .
C55 C 0.7167(12) 0.3247(11) -0.4592(10) 0.080(6) Uani 1 1 d D . .
H55 H 0.7573 0.2906 -0.4448 0.096 Uiso 1 1 calc R . .
C56 C 0.6878(14) 0.3343(13) -0.5250(10) 0.080(8) Uani 1 1 d D . .
C57 C 0.6238(16) 0.3808(11) -0.5493(10) 0.090(8) Uani 1 1 d . . .
H57 H 0.5968 0.4073 -0.5243 0.108 Uiso 1 1 calc R . .
C58 C 0.6011(15) 0.3862(11) -0.6136(10) 0.078(7) Uani 1 1 d . . .
H58 H 0.5588 0.4162 -0.6317 0.094 Uiso 1 1 calc R . .
C59 C 0.7018(10) 0.3082(10) -0.6207(8) 0.062(5) Uani 1 1 d . . .
H59 H 0.7309 0.2844 -0.6474 0.074 Uiso 1 1 calc R . .
C60 C 0.7273(12) 0.2978(12) -0.5601(10) 0.071(6) Uani 1 1 d . . .
H60 H 0.7699 0.2668 -0.5444 0.086 Uiso 1 1 calc R . .
C61 C 0.4895(6) 0.1851(7) -0.0593(6) 0.029(3) Uani 1 1 d . . .
H61 H 0.4989 0.1994 -0.0241 0.035 Uiso 1 1 calc R . .
C62 C 0.4167(7) 0.1732(7) -0.0658(6) 0.032(3) Uani 1 1 d . . .
C63 C 0.4026(6) 0.1514(6) -0.1162(6) 0.029(2) Uani 1 1 d . . .
C64 C 0.4608(7) 0.1393(6) -0.1609(6) 0.032(3) Uani 1 1 d . . .
H64 H 0.4516 0.1220 -0.1942 0.038 Uiso 1 1 calc R . .
C65 C 0.5340(6) 0.1531(7) -0.1562(6) 0.030(3) Uani 1 1 d . . .
C66 C 0.5480(6) 0.1757(6) -0.1059(6) 0.029(2) Uani 1 1 d . . .
C67 C 0.3045(6) 0.1428(7) 0.0171(6) 0.032(3) Uani 1 1 d . . .
H67 H 0.3073 0.0958 0.0237 0.039 Uiso 1 1 calc R . .
C68 C 0.2501(7) 0.1792(6) 0.0430(6) 0.034(3) Uani 1 1 d . . .
H68 H 0.2070 0.1617 0.0718 0.041 Uiso 1 1 calc R . .
C69 C 0.3314(6) 0.2495(7) -0.0177(6) 0.031(3) Uani 1 1 d . . .
H69 H 0.3566 0.2892 -0.0398 0.037 Uiso 1 1 calc R . .
C70 C 0.6889(6) 0.1460(7) -0.1015(6) 0.031(3) Uani 1 1 d . . .
H70 H 0.6922 0.0995 -0.0975 0.038 Uiso 1 1 calc R . .
C71 C 0.7473(7) 0.1829(6) -0.1073(6) 0.033(3) Uani 1 1 d . . .
H71 H 0.7995 0.1664 -0.1088 0.039 Uiso 1 1 calc R . .
C72 C 0.6434(6) 0.2503(7) -0.1076(6) 0.032(3) Uani 1 1 d . . .
H72 H 0.6087 0.2890 -0.1087 0.038 Uiso 1 1 calc R . .
C73 C 0.2669(7) 0.1954(7) -0.1337(7) 0.034(3) Uani 1 1 d . . .
H73 H 0.2665 0.2394 -0.1312 0.041 Uiso 1 1 calc R . .
C74 C 0.2072(7) 0.1672(6) -0.1457(6) 0.032(3) Uani 1 1 d . . .
H74 H 0.1572 0.1887 -0.1524 0.038 Uiso 1 1 calc R . .
C75 C 0.3042(6) 0.0904(6) -0.1348(6) 0.026(2) Uani 1 1 d . . .
H75 H 0.3351 0.0495 -0.1327 0.031 Uiso 1 1 calc R . .
C76 C 0.6390(7) 0.1963(8) -0.2460(7) 0.039(3) Uani 1 1 d . . .
H76 H 0.6403 0.2401 -0.2435 0.047 Uiso 1 1 calc R . .
C77 C 0.6818(8) 0.1685(7) -0.2883(7) 0.038(3) Uani 1 1 d . . .
H77 H 0.7192 0.1903 -0.3218 0.045 Uiso 1 1 calc R . .
C78 C 0.6081(7) 0.0921(7) -0.2267(6) 0.036(3) Uani 1 1 d . . .
H78 H 0.5834 0.0518 -0.2085 0.043 Uiso 1 1 calc R . .
C79 C 0.3960(8) 0.1409(7) -0.4072(7) 0.042(3) Uani 1 1 d . A .
H79 H 0.4094 0.1242 -0.3628 0.050 Uiso 1 1 calc R . .
C80 C 0.3203(8) 0.1518(8) -0.4204(6) 0.040(3) Uani 1 1 d . . .
C81 C 0.2995(8) 0.1730(8) -0.4842(7) 0.044(3) Uani 1 1 d . A .
C82 C 0.3551(8) 0.1883(7) -0.5375(7) 0.043(3) Uani 1 1 d . . .
H82 H 0.3416 0.2037 -0.5819 0.051 Uiso 1 1 calc R A .
C83 C 0.4302(8) 0.1807(8) -0.5250(7) 0.041(3) Uani 1 1 d . A .
C84 C 0.4516(8) 0.1552(8) -0.4608(7) 0.044(3) Uani 1 1 d . . .
C85 C 0.2056(8) 0.1916(7) -0.3570(7) 0.042(3) Uani 1 1 d . . .
H85 H 0.1960 0.2360 -0.3874 0.050 Uiso 1 1 calc R A .
C86 C 0.1658(8) 0.1631(7) -0.2980(7) 0.039(3) Uani 1 1 d . A .
H86 H 0.1213 0.1838 -0.2805 0.046 Uiso 1 1 calc R . .
C87 C 0.2598(7) 0.0889(7) -0.3078(6) 0.033(3) Uani 1 1 d . . .
H87 H 0.2948 0.0495 -0.2983 0.040 Uiso 1 1 calc R A .
C88 C 0.1697(8) 0.1343(9) -0.4701(7) 0.044(4) Uani 1 1 d . A .
H88 H 0.1800 0.0878 -0.4449 0.052 Uiso 1 1 calc R . .
C89 C 0.1005(9) 0.1685(8) -0.4881(7) 0.049(4) Uani 1 1 d . A .
H89 H 0.0534 0.1492 -0.4776 0.059 Uiso 1 1 calc R . .
C90 C 0.1834(8) 0.2427(8) -0.5282(7) 0.044(3) Uani 1 1 d . A .
H90 H 0.2054 0.2840 -0.5501 0.052 Uiso 1 1 calc R . .
C91 C 0.5814(9) 0.1963(8) -0.4721(8) 0.049(4) Uani 1 1 d . . .
H91 H 0.5742 0.2400 -0.5044 0.059 Uiso 1 1 calc R A .
C92 C 0.6446(8) 0.1684(8) -0.4422(7) 0.047(4) Uani 1 1 d . A .
H92 H 0.6902 0.1895 -0.4496 0.057 Uiso 1 1 calc R . .
C93 C 0.5617(8) 0.0936(7) -0.4013(7) 0.038(3) Uani 1 1 d . . .
H93 H 0.5380 0.0540 -0.3757 0.045 Uiso 1 1 calc R A .
C94 C 0.5471(9) 0.1570(9) -0.5951(8) 0.055(4) Uani 1 1 d . . .
H94 H 0.5590 0.1104 -0.5713 0.066 Uiso 1 1 calc R . .
C95 C 0.5866(9) 0.1967(8) -0.6512(8) 0.049(4) Uani 1 1 d . . .
H95 H 0.6299 0.1817 -0.6751 0.058 Uiso 1 1 calc R . .
C96 C 0.4928(8) 0.2613(7) -0.6244(7) 0.039(3) Uani 1 1 d . . .
H96 H 0.4584 0.2999 -0.6248 0.047 Uiso 1 1 calc R . .
C25 C 0.6869(14) -0.0440(13) -0.4104(13) 0.092(7) Uiso 1 1 d . . .
H25A H 0.7115 -0.0717 -0.4371 0.139 Uiso 1 1 calc R . .
H25B H 0.6509 -0.0087 -0.4364 0.139 Uiso 1 1 calc R . .
H25C H 0.6597 -0.0727 -0.3701 0.139 Uiso 1 1 calc R . .
C26 C 0.8246(18) 0.0392(15) -0.2437(16) 0.122(10) Uiso 1 1 d D . .
H26A H 0.8615 0.0126 -0.2124 0.184 Uiso 1 1 calc R . .
H26B H 0.7880 0.0666 -0.2227 0.184 Uiso 1 1 calc R . .
H26C H 0.8512 0.0691 -0.2836 0.184 Uiso 1 1 calc R . .
C30 C 0.795(2) 0.0302(19) -0.4478(19) 0.140(12) Uiso 1 1 d . . .
N33 N 0.9664(6) 0.1694(6) 0.8535(6) 0.042(3) Uani 1 1 d . . .
O1 O 1.0335(5) 0.1619(5) 0.8286(5) 0.049(3) Uani 1 1 d . . .
O2 O 0.9338(6) 0.2269(6) 0.8416(6) 0.056(3) Uani 1 1 d . . .
O3 O 0.9347(6) 0.1196(6) 0.8900(7) 0.066(4) Uani 1 1 d . . .
N34 N 0.9570(7) 0.4787(7) 0.1700(7) 0.048(3) Uani 1 1 d . . .
O4 O 0.9987(9) 0.4775(7) 0.2108(6) 0.080(4) Uani 1 1 d . . .
O5 O 0.9666(7) 0.5191(7) 0.1139(7) 0.073(4) Uani 1 1 d . . .
O6 O 0.9080(10) 0.4400(11) 0.1841(9) 0.117(7) Uani 1 1 d . . .
N35 N 0.4527(13) 0.3351(8) 0.8309(9) 0.076(5) Uani 1 1 d . . .
O7 O 0.3878(9) 0.3226(9) 0.8252(8) 0.094(5) Uani 1 1 d . . .
O8 O 0.4711(14) 0.3443(10) 0.8812(10) 0.124(7) Uani 1 1 d . . .
O9 O 0.5075(10) 0.3337(11) 0.7888(10) 0.113(6) Uani 1 1 d . . .
N36 N 0.8747(8) 0.1718(7) 0.5697(9) 0.071(5) Uani 1 1 d D . .
O10 O 0.8147(8) 0.1701(10) 0.5974(9) 0.113(7) Uani 1 1 d D . .
O11 O 0.8990(13) 0.2117(12) 0.5194(10) 0.143(10) Uani 1 1 d D . .
O12 O 0.9251(12) 0.1258(13) 0.5952(19) 0.24(2) Uani 1 1 d D . .
N37 N 0.0616(11) 0.1637(10) 0.0737(13) 0.091(6) Uani 1 1 d D . .
O13 O 0.0428(14) 0.1634(11) 0.0215(12) 0.133(8) Uani 1 1 d D . .
O14 O 0.0558(15) 0.2160(10) 0.0857(9) 0.137(9) Uani 1 1 d D . .
O15 O 0.0904(10) 0.1113(12) 0.1152(15) 0.209(16) Uani 1 1 d D . .
N38 N 0.3762(11) 0.2485(13) 0.6927(11) 0.095(6) Uani 1 1 d D . .
O16 O 0.3610(11) 0.1850(9) 0.7191(9) 0.111(6) Uani 1 1 d D . .
O17 O 0.4563(11) 0.2528(15) 0.6715(11) 0.160(10) Uani 1 1 d D . .
O18 O 0.325(2) 0.3017(14) 0.6920(19) 0.227(17) Uani 1 1 d D . .
N39 N 0.289(2) 0.2697(18) 0.3067(19) 0.136(12) Uani 1 1 d D . .
O19 O 0.3616(17) 0.2509(14) 0.2980(15) 0.128(9) Uani 1 1 d D . .
O20 O 0.279(2) 0.3466(16) 0.2882(19) 0.176(14) Uani 1 1 d D . .
O21 O 0.2476(15) 0.2245(14) 0.3331(14) 0.124(8) Uani 1 1 d D . .
N40 N 0.191(3) 0.768(2) 0.765(3) 0.120(14) Uani 1 1 d . . .
O22 O 0.1832(17) 0.7570(15) 0.8305(17) 0.130(9) Uani 1 1 d D . .
O23 O 0.250(2) 0.7922(19) 0.7326(19) 0.167(12) Uani 1 1 d D . .
O24 O 0.141(3) 0.751(3) 0.735(3) 0.27(3) Uani 1 1 d D . .
N41 N 0.127(2) 0.5362(18) 0.3987(18) 0.097(9) Uani 1 1 d . . .
O25 O 0.173(2) 0.5104(15) 0.3653(16) 0.208(11) Uani 1 1 d D . .
O26 O 0.076(3) 0.584(2) 0.386(2) 0.221(18) Uani 1 1 d D . .
O27 O 0.153(3) 0.508(3) 0.464(2) 0.26(2) Uani 1 1 d D . .
N42 N 0.352(2) 0.326(3) 0.486(3) 0.23(2) Uani 1 1 d D . .
O28 O 0.327(2) 0.3316(19) 0.4220(17) 0.227(12) Uani 1 1 d D . .
O29 O 0.2926(15) 0.3174(14) 0.5261(13) 0.114(8) Uani 1 1 d D . .
O30 O 0.4334(14) 0.3265(13) 0.4928(13) 0.116(8) Uani 1 1 d D . .
N43 N 0.7187(18) 0.5250(14) 0.3680(15) 0.078(7) Uani 1 1 d D . .
O31 O 0.654(2) 0.534(2) 0.402(2) 0.193(17) Uani 1 1 d D . .
O32 O 0.781(2) 0.520(2) 0.382(2) 0.185(14) Uani 1 1 d D . .
O33 O 0.696(2) 0.5265(19) 0.3156(18) 0.182(13) Uani 1 1 d D . .
N44 N 0.353(2) 0.495(2) 1.058(2) 0.113(12) Uani 1 1 d D . .
O35 O 0.308(2) 0.490(2) 1.033(2) 0.182(15) Uani 1 1 d D . .
O34 O 0.428(2) 0.470(2) 1.035(2) 0.217(16) Uani 1 1 d D . .
O36 O 0.3517(10) 0.5304(10) 1.0997(10) 0.127(5) Uani 1 1 d D . .
O1A O 0.1363(13) 0.6258(11) 0.8986(11) 0.100(6) Uani 1 1 d . . .
O2A O 0.6409(13) 0.1721(11) 0.0531(11) 0.103(6) Uani 1 1 d . . .
O3A O 0.5000 0.0000 0.0000 0.116(10) Uani 1 2 d S . .
O4A O 0.4192(15) 0.1630(13) 0.1309(13) 0.119(8) Uani 1 1 d . . .
O5A O 0.3422(19) 0.4125(17) 0.9602(17) 0.151(11) Uani 1 1 d . . .
O7A O 0.7144(19) 0.1455(17) 0.1578(17) 0.157(11) Uani 1 1 d . . .
O8A O 0.389(3) 0.145(3) 0.255(2) 0.230(19) Uani 1 1 d . . .
O10A O 0.5000 0.0000 0.5000 0.145(9) Uani 1 2 d S . .
O12A O 0.8264(10) 0.0122(9) -0.1103(9) 0.120(5) Uani 1 1 d . . .
O14A O 0.541(2) -0.0396(19) -0.1175(18) 0.173(13) Uani 1 1 d . . .
O16A O -0.004(3) 0.764(2) 0.800(2) 0.226(18) Uani 1 1 d . . .
O17A O 0.510(3) 0.381(3) -0.009(3) 0.24(2) Uani 1 1 d . . .
O22A O 0.526(3) 0.564(3) 0.335(3) 0.26(2) Uani 1 1 d . . .
O23A O 0.3451(10) -0.0635(9) 0.7156(9) 0.124(5) Uani 1 1 d . . .
O13A O 0.527(3) 0.280(2) 0.035(2) 0.101(13) Uiso 0.51 1 d P . .
O13B O 0.5064(19) 0.2461(18) 0.0577(17) 0.068(8) Uiso 0.49 1 d P . .
O15A O 0.619(2) 0.008(2) -0.070(2) 0.054(10) Uiso 0.30 1 d P . .
O15B O 0.6167(19) 0.0052(16) 0.0103(16) 0.072(8) Uiso 0.40 1 d P . .
O15C O 0.590(2) 0.050(2) 0.066(2) 0.033(10) Uiso 0.30 1 d P . .
O18A O 0.568(4) 0.471(3) -0.191(4) 0.17(2) Uiso 0.60 1 d P . .
O18B O 0.416(5) 0.573(5) 1.149(5) 0.08(4) Uiso 0.40 1 d PD . .
C27 C 0.799(3) -0.073(2) -0.323(2) 0.077(12) Uiso 0.70 1 d P . .
C27P C 0.805(3) -0.054(3) -0.373(3) 0.029(11) Uiso 0.30 1 d P . .
C28 C 0.841(4) -0.037(3) -0.295(3) 0.19(2) Uiso 1 1 d . . .
H28A H 0.8766 -0.0685 -0.2636 0.231 Uiso 1 1 calc R . .
H28B H 0.8698 -0.0024 -0.3298 0.231 Uiso 1 1 calc R . .
O9A O 0.279(2) 0.984(2) 0.599(2) 0.119(13) Uiso 0.70 1 d P . .
O9AP O 0.311(3) 1.020(2) 0.578(2) 0.054(10) Uiso 0.30 1 d P . .
O11A O 0.4931(17) -0.0425(15) 0.6975(15) 0.042(6) Uiso 0.30 1 d P . .
O11B O 0.493(4) -0.015(4) 0.749(4) 0.045(18) Uiso 0.20 1 d P . .
O11C O 0.444(2) 0.0372(19) 0.7473(19) 0.040(9) Uiso 0.30 1 d P . .
O11D O 0.383(6) -0.020(5) 0.793(5) 0.04(3) Uiso 0.20 1 d P . .
O24A O 0.155(2) 0.4112(16) 0.3960(17) 0.100(9) Uiso 0.50 1 d PD . .
O24B O 0.192(2) 0.3926(19) 0.3760(18) 0.119(9) Uiso 0.50 1 d P . .

loop_
_atom_site_aniso_label
_atom_site_aniso_U_11
_atom_site_aniso_U_22
_atom_site_aniso_U_33
_atom_site_aniso_U_23
_atom_site_aniso_U_13
_atom_site_aniso_U_12
Pd1 0.0222(4) 0.0328(5) 0.0241(4) -0.0099(4) -0.0001(3) -0.0012(3)
Pd2 0.0268(5) 0.0382(5) 0.0329(5) -0.0154(4) 0.0064(4) -0.0048(4)
Pd3 0.0371(5) 0.0528(6) 0.0257(5) -0.0116(4) 0.0053(4) -0.0168(4)
Pd4 0.0372(6) 0.0771(8) 0.0261(5) -0.0010(5) -0.0039(4) -0.0253(5)
Pd5 0.0332(5) 0.0375(5) 0.0463(6) -0.0067(5) 0.0189(4) 0.0073(4)
Pd6 0.0175(4) 0.0308(5) 0.0380(5) -0.0071(4) 0.0097(3) -0.0092(3)
N1 0.052(7) 0.043(6) 0.038(7) -0.017(5) -0.011(5) 0.014(5)
N2 0.019(5) 0.043(6) 0.030(5) -0.013(4) -0.002(4) -0.002(4)
N3 0.020(5) 0.062(7) 0.033(6) -0.015(5) 0.007(4) -0.015(5)
N4 0.047(7) 0.041(6) 0.041(7) -0.020(5) 0.010(5) -0.009(5)
N5 0.088(11) 0.063(9) 0.042(8) 0.006(6) 0.008(7) -0.033(8)
N6 0.039(6) 0.067(8) 0.046(7) -0.023(6) -0.003(5) -0.008(6)
N7 0.055(8) 0.071(9) 0.044(8) 0.000(7) -0.011(6) -0.026(7)
N8 0.037(7) 0.179(19) 0.024(7) -0.029(9) -0.002(5) 0.000(9)
N9 0.081(12) 0.074(11) 0.153(19) -0.055(12) 0.080(13) -0.008(9)
N11 0.043(7) 0.057(8) 0.068(9) -0.022(7) 0.015(6) -0.035(6)
N12 0.024(5) 0.037(6) 0.047(7) -0.003(5) 0.014(5) -0.007(4)
N13 0.036(6) 0.055(7) 0.036(6) -0.014(5) -0.007(5) -0.016(5)
N14 0.025(5) 0.030(5) 0.029(5) -0.012(4) -0.003(4) -0.003(4)
N15 0.058(8) 0.059(8) 0.036(7) -0.011(6) -0.003(6) -0.034(6)
N16 0.042(6) 0.054(7) 0.026(6) -0.021(5) 0.011(5) -0.007(5)
N17 0.023(5) 0.044(6) 0.020(5) -0.009(4) 0.003(4) -0.003(4)
N18 0.019(5) 0.041(6) 0.028(5) -0.011(4) 0.002(4) -0.001(4)
N19 0.023(5) 0.045(6) 0.040(6) -0.018(5) 0.000(4) -0.001(4)
N20 0.019(5) 0.046(6) 0.033(6) -0.016(5) -0.002(4) -0.004(4)
N21 0.026(5) 0.054(7) 0.027(5) -0.012(5) 0.007(4) 0.000(5)
N22 0.018(4) 0.042(6) 0.030(5) -0.013(4) 0.005(4) -0.010(4)
N23 0.013(4) 0.039(5) 0.027(5) -0.009(4) 0.005(4) -0.002(4)
N24 0.015(4) 0.025(5) 0.030(5) -0.003(4) 0.005(4) -0.006(3)
N25 0.028(5) 0.070(8) 0.032(6) -0.010(6) 0.000(4) -0.014(5)
N26 0.030(6) 0.067(8) 0.029(6) -0.005(5) 0.000(4) -0.026(5)
N27 0.039(6) 0.052(7) 0.026(6) -0.015(5) 0.009(4) -0.014(5)
N28 0.035(6) 0.056(7) 0.024(5) -0.009(5) 0.006(4) -0.019(5)
N29 0.043(6) 0.047(6) 0.030(6) -0.019(5) 0.013(5) -0.016(5)
N30 0.034(6) 0.051(7) 0.029(6) -0.003(5) 0.003(4) -0.020(5)
N31 0.025(5) 0.036(6) 0.041(6) -0.017(5) 0.009(4) -0.006(4)
N32 0.026(5) 0.043(6) 0.033(6) -0.004(5) 0.006(4) -0.014(4)
C1 0.083(12) 0.071(11) 0.035(8) -0.032(8) -0.020(8) 0.031(10)
C2 0.052(9) 0.083(12) 0.048(10) -0.043(9) -0.013(7) 0.020(9)
C3 0.042(8) 0.039(8) 0.070(11) -0.028(7) -0.017(7) -0.001(6)
C4 0.033(7) 0.047(9) 0.076(12) -0.016(8) 0.000(7) 0.011(6)
C5 0.034(7) 0.073(10) 0.037(8) -0.022(7) -0.008(6) -0.006(7)
C6 0.102(15) 0.070(11) 0.030(8) -0.008(8) -0.011(9) -0.033(11)
C7 0.075(13) 0.084(13) 0.067(12) -0.017(10) -0.002(10) -0.053(11)
C8 0.094(15) 0.073(12) 0.063(12) -0.014(10) 0.006(10) -0.055(11)
C9 0.059(10) 0.085(14) 0.041(9) -0.032(9) 0.009(7) 0.000(9)
C10 0.060(11) 0.060(10) 0.042(9) -0.008(7) -0.007(8) -0.003(8)
C11 0.069(12) 0.032(8) 0.102(16) -0.027(9) 0.018(10) -0.003(7)
C12 0.060(10) 0.045(9) 0.069(11) -0.034(8) 0.030(8) -0.017(7)
C13 0.111(19) 0.099(16) 0.040(10) -0.011(10) 0.013(11) -0.035(14)
C14 0.074(13) 0.13(2) 0.039(10) -0.015(11) 0.015(9) -0.017(13)
C15 0.13(2) 0.056(13) 0.096(19) -0.002(12) 0.020(16) -0.030(14)
C16 0.077(14) 0.104(18) 0.076(16) -0.016(13) 0.013(12) -0.055(14)
C17 0.061(12) 0.15(2) 0.047(11) -0.021(12) -0.011(9) -0.045(13)
C18 0.12(2) 0.11(2) 0.066(15) -0.055(15) -0.028(14) 0.014(16)
C21 0.060(10) 0.059(10) 0.059(11) -0.006(8) -0.012(8) -0.015(8)
C23 0.19(3) 0.14(2) 0.12(2) -0.105(19) -0.09(2) 0.03(2)
C29 0.055(10) 0.054(10) 0.054(10) 0.006(8) 0.003(8) 0.008(8)
C31 0.050(10) 0.082(13) 0.068(12) -0.011(10) 0.020(8) -0.048(10)
C32 0.100(17) 0.072(13) 0.116(19) -0.038(13) 0.038(14) -0.063(13)
C33 0.041(9) 0.103(16) 0.12(2) -0.056(15) -0.012(11) -0.023(10)
C34 0.054(10) 0.038(8) 0.095(14) -0.040(9) -0.002(9) -0.013(7)
C35 0.059(10) 0.061(10) 0.049(10) -0.012(8) 0.036(8) -0.013(8)
C36 0.038(8) 0.052(9) 0.051(10) 0.003(7) 0.009(7) 0.006(7)
C37 0.020(5) 0.037(6) 0.036(7) -0.010(5) -0.005(5) -0.002(5)
C38 0.018(6) 0.033(6) 0.056(9) -0.006(6) -0.014(5) 0.003(5)
C39 0.032(6) 0.032(6) 0.036(7) -0.010(5) -0.005(5) -0.001(5)
C40 0.041(7) 0.039(7) 0.036(8) -0.007(6) -0.006(6) -0.006(6)
C41 0.048(8) 0.036(7) 0.037(7) -0.014(6) -0.002(6) -0.011(6)
C42 0.039(7) 0.034(7) 0.031(7) -0.009(5) 0.001(5) 0.001(5)
C43 0.035(7) 0.040(7) 0.042(8) -0.016(6) -0.002(6) 0.000(6)
C44 0.050(8) 0.037(7) 0.030(7) -0.007(6) -0.014(6) 0.004(6)
C45 0.046(8) 0.055(9) 0.032(8) -0.004(6) -0.005(6) -0.011(7)
C46 0.049(9) 0.054(9) 0.044(9) -0.010(7) -0.001(7) -0.017(7)
C47 0.039(7) 0.039(7) 0.049(9) -0.006(6) -0.013(6) -0.007(6)
C48 0.038(7) 0.040(7) 0.051(9) -0.013(7) -0.018(6) 0.003(6)
C49 0.067(11) 0.070(11) 0.053(10) -0.022(8) -0.012(8) -0.020(9)
C50 0.101(17) 0.079(13) 0.037(9) 0.000(9) -0.013(10) -0.024(12)
C51 0.089(15) 0.102(16) 0.036(10) -0.012(10) -0.002(9) -0.055(13)
C52 0.065(11) 0.086(13) 0.046(10) -0.028(9) 0.027(8) -0.041(10)
C53 0.053(10) 0.062(10) 0.042(9) -0.019(8) 0.011(7) -0.026(8)
C54 0.16(3) 0.12(2) 0.058(13) -0.035(14) 0.025(15) -0.090(19)
C55 0.069(13) 0.077(14) 0.103(17) -0.039(13) 0.024(12) -0.044(11)
C56 0.077(15) 0.095(17) 0.062(13) 0.006(12) -0.029(12) -0.049(14)
C57 0.17(2) 0.067(12) 0.045(11) -0.025(9) 0.030(12) -0.058(14)
C58 0.122(19) 0.078(14) 0.054(12) -0.036(11) 0.014(11) -0.059(14)
C59 0.061(10) 0.090(13) 0.031(8) 0.001(8) -0.012(7) -0.045(9)
C60 0.069(13) 0.086(14) 0.053(11) -0.008(10) 0.012(10) -0.046(11)
C61 0.017(5) 0.043(7) 0.030(6) -0.016(5) 0.001(4) -0.004(5)
C62 0.021(6) 0.044(7) 0.028(6) -0.013(5) 0.004(5) -0.001(5)
C63 0.018(5) 0.039(7) 0.028(6) -0.011(5) 0.000(4) -0.002(5)
C64 0.025(6) 0.039(6) 0.032(7) -0.017(5) 0.009(5) -0.004(5)
C65 0.020(5) 0.048(7) 0.021(6) -0.012(5) 0.001(4) 0.001(5)
C66 0.014(5) 0.041(7) 0.029(6) -0.011(5) 0.003(4) -0.002(4)
C67 0.024(6) 0.041(7) 0.027(6) -0.008(5) 0.008(5) -0.007(5)
C68 0.025(6) 0.040(7) 0.029(6) -0.006(5) 0.008(5) -0.002(5)
C69 0.019(6) 0.042(7) 0.027(6) -0.009(5) 0.003(4) 0.001(5)
C70 0.018(5) 0.040(7) 0.036(7) -0.013(6) 0.004(5) -0.005(5)
C71 0.023(6) 0.036(6) 0.037(7) -0.012(5) 0.007(5) -0.004(5)
C72 0.015(5) 0.043(7) 0.038(7) -0.018(6) 0.002(5) -0.002(5)
C73 0.021(6) 0.038(7) 0.043(7) -0.013(6) -0.001(5) -0.001(5)
C74 0.023(6) 0.033(6) 0.036(7) -0.012(5) 0.006(5) -0.002(5)
C75 0.016(5) 0.033(6) 0.025(6) -0.007(5) 0.003(4) -0.001(4)
C76 0.029(6) 0.059(9) 0.032(7) -0.020(6) 0.010(5) -0.016(6)
C77 0.031(7) 0.047(8) 0.035(7) -0.016(6) 0.012(5) -0.012(6)
C78 0.023(6) 0.048(8) 0.030(7) -0.009(6) 0.005(5) -0.002(5)
C79 0.041(7) 0.049(8) 0.030(7) -0.004(6) 0.006(6) -0.023(6)
C80 0.041(8) 0.056(9) 0.025(7) -0.010(6) 0.009(5) -0.026(7)
C81 0.034(7) 0.060(9) 0.034(8) -0.006(6) -0.001(6) -0.016(6)
C82 0.040(8) 0.050(8) 0.030(7) 0.001(6) 0.005(6) -0.021(6)
C83 0.033(7) 0.053(8) 0.034(7) -0.009(6) 0.003(5) -0.019(6)
C84 0.036(7) 0.056(9) 0.037(8) -0.006(6) 0.001(6) -0.026(7)
C85 0.046(8) 0.037(7) 0.037(8) -0.008(6) 0.000(6) -0.004(6)
C86 0.035(7) 0.051(8) 0.033(7) -0.018(6) -0.006(5) -0.004(6)
C87 0.027(6) 0.038(7) 0.035(7) -0.012(6) 0.005(5) -0.009(5)
C88 0.030(7) 0.067(10) 0.040(8) -0.024(7) 0.011(6) -0.022(7)
C89 0.045(8) 0.068(10) 0.038(8) -0.020(7) 0.007(6) -0.027(7)
C90 0.040(7) 0.058(9) 0.027(7) -0.003(6) 0.000(5) -0.019(7)
C91 0.047(8) 0.052(9) 0.043(9) -0.002(7) -0.004(7) -0.025(7)
C92 0.040(8) 0.062(9) 0.041(8) -0.012(7) 0.011(6) -0.032(7)
C93 0.040(7) 0.038(7) 0.037(7) -0.017(6) 0.011(6) -0.012(6)
C94 0.044(9) 0.048(9) 0.058(10) 0.000(8) 0.004(7) -0.006(7)
C95 0.041(8) 0.051(9) 0.046(9) -0.010(7) 0.010(7) -0.012(7)
C96 0.036(7) 0.042(7) 0.038(7) -0.008(6) 0.002(6) -0.015(6)
N33 0.018(5) 0.048(7) 0.054(8) -0.011(6) 0.008(5) -0.007(5)
O1 0.025(5) 0.047(6) 0.061(7) -0.008(5) 0.015(4) 0.001(4)
O2 0.034(5) 0.050(6) 0.070(8) -0.012(6) 0.012(5) 0.005(5)
O3 0.029(5) 0.047(6) 0.090(9) 0.008(6) 0.014(5) 0.000(4)
N34 0.036(6) 0.074(9) 0.041(7) -0.029(7) 0.007(5) -0.015(6)
O4 0.107(11) 0.088(10) 0.045(7) 0.001(6) -0.021(7) -0.055(9)
O5 0.057(7) 0.087(10) 0.056(8) -0.010(7) -0.010(6) 0.025(7)
O6 0.109(13) 0.179(19) 0.101(12) -0.078(13) 0.035(10) -0.104(14)
N35 0.115(16) 0.053(9) 0.051(10) -0.008(8) -0.019(10) 0.007(9)
O7 0.077(10) 0.097(12) 0.083(11) 0.019(9) -0.017(8) -0.037(9)
O8 0.18(2) 0.103(13) 0.084(13) -0.029(11) -0.008(13) -0.021(13)
O9 0.065(10) 0.149(18) 0.098(14) -0.017(12) 0.014(10) 0.000(11)
N36 0.045(8) 0.044(8) 0.118(14) -0.026(8) 0.028(9) -0.024(7)
O10 0.053(9) 0.155(16) 0.091(12) -0.016(11) 0.029(8) 0.023(9)
O11 0.133(18) 0.16(2) 0.099(14) 0.017(14) 0.025(13) -0.083(17)
O12 0.065(13) 0.14(2) 0.38(5) 0.06(2) 0.040(19) 0.021(13)
N37 0.057(11) 0.063(11) 0.13(2) -0.007(12) 0.005(11) -0.026(9)
O13 0.150(19) 0.144(17) 0.134(19) -0.053(15) 0.004(15) -0.107(15)
O14 0.22(3) 0.093(13) 0.083(13) -0.030(10) 0.055(14) -0.044(15)
O15 0.052(10) 0.17(2) 0.27(3) 0.10(2) -0.015(14) -0.029(12)
N38 0.081(13) 0.120(17) 0.090(14) -0.036(13) 0.000(11) -0.036(12)
O16 0.141(16) 0.102(13) 0.083(12) -0.013(10) -0.018(11) -0.033(12)
O17 0.096(15) 0.28(3) 0.121(18) -0.061(19) -0.010(13) -0.085(18)
O18 0.32(5) 0.13(2) 0.24(4) -0.08(3) -0.05(3) 0.01(3)
N39 0.12(3) 0.18(3) 0.10(3) -0.03(3) -0.03(2) -0.04(3)
O19 0.08(2) 0.20(2) 0.10(2) -0.046(18) -0.001(18) -0.027(18)
O20 0.19(3) 0.22(3) 0.12(3) -0.06(3) -0.05(3) 0.02(3)
O21 0.12(2) 0.17(2) 0.07(2) -0.036(17) 0.000(16) -0.027(16)
N40 0.17(4) 0.11(3) 0.07(4) -0.02(3) 0.05(3) -0.05(3)
O22 0.14(2) 0.13(2) 0.11(3) -0.03(2) 0.03(2) -0.025(18)
O23 0.11(3) 0.22(3) 0.15(3) -0.04(3) 0.05(3) -0.04(3)
O24 0.23(7) 0.39(6) 0.29(7) -0.21(5) -0.02(5) -0.12(5)
N41 0.05(2) 0.13(2) 0.11(2) -0.047(19) 0.049(18) -0.029(17)
O25 0.16(3) 0.34(3) 0.16(3) -0.14(2) 0.03(2) -0.02(2)
O26 0.16(5) 0.21(5) 0.30(5) -0.09(4) -0.05(4) -0.01(4)
O27 0.43(5) 0.18(5) 0.13(6) 0.03(4) -0.11(4) 0.00(4)
N42 0.32(6) 0.23(5) 0.11(6) -0.02(5) -0.02(5) -0.04(5)
O28 0.26(3) 0.21(3) 0.20(3) -0.07(3) -0.03(3) 0.01(2)
O29 0.09(2) 0.141(18) 0.11(2) -0.041(15) 0.010(15) -0.010(15)
O30 0.112(19) 0.119(18) 0.121(19) -0.048(15) -0.001(15) -0.015(15)
N43 0.095(19) 0.075(17) 0.06(2) -0.014(15) -0.009(16) -0.029(15)
O31 0.12(4) 0.17(4) 0.24(4) -0.05(3) 0.06(4) 0.01(3)
O32 0.13(4) 0.15(3) 0.23(4) 0.02(3) -0.06(3) -0.06(3)
O33 0.22(3) 0.18(3) 0.15(4) -0.05(3) 0.00(3) -0.06(3)
N44 0.18(3) 0.05(3) 0.13(3) -0.05(2) -0.03(2) 0.01(2)
O35 0.15(4) 0.19(3) 0.21(4) -0.03(3) -0.06(3) -0.08(3)
O34 0.18(4) 0.17(4) 0.27(4) -0.05(3) 0.00(3) 0.01(3)
O36 0.110(12) 0.131(12) 0.121(12) -0.022(10) -0.011(9) 0.002(9)
O1A 0.090(15) 0.136(15) 0.086(15) -0.048(12) 0.014(12) -0.039(12)
O2A 0.090(16) 0.130(15) 0.087(16) -0.043(13) 0.006(12) -0.005(12)
O3A 0.16(2) 0.09(2) 0.10(3) -0.03(2) -0.02(2) -0.007(19)
O4A 0.108(19) 0.108(18) 0.146(19) -0.048(15) -0.027(15) -0.001(15)
O5A 0.13(3) 0.11(3) 0.16(3) 0.04(2) -0.05(2) -0.07(2)
O7A 0.15(3) 0.14(3) 0.19(3) -0.10(2) -0.01(2) 0.03(2)
O8A 0.33(5) 0.15(5) 0.21(5) -0.05(4) -0.04(4) -0.04(4)
O10A 0.18(2) 0.05(2) 0.18(2) -0.008(18) 0.002(18) -0.036(17)
O12A 0.123(11) 0.128(11) 0.123(12) -0.052(9) -0.025(9) -0.013(9)
O14A 0.19(3) 0.17(3) 0.13(3) -0.03(3) 0.02(2) -0.03(2)
O16A 0.15(5) 0.36(4) 0.18(5) -0.10(4) 0.01(4) -0.06(4)
O17A 0.26(5) 0.21(5) 0.23(5) -0.01(4) -0.04(4) -0.12(4)
O22A 0.22(5) 0.21(5) 0.31(5) -0.04(4) -0.09(4) 0.00(4)
O23A 0.115(11) 0.115(11) 0.143(12) -0.046(9) -0.017(9) -0.004(9)

loop_
_atom_type_symbol
_atom_type_description
_atom_type_scat_dispersion_real
_atom_type_scat_dispersion_imag
_atom_type_scat_source
C C 0.0033 0.0016 'International Tables Vol C Tables 4.2.6.8 and 6.1.1.4'
H H 0.0000 0.0000 'International Tables Vol C Tables 4.2.6.8 and 6.1.1.4'
N N 0.0061 0.0033 'International Tables Vol C Tables 4.2.6.8 and 6.1.1.4'
O O 0.0106 0.0060 'International Tables Vol C Tables 4.2.6.8 and 6.1.1.4'
Pd Pd -0.9988 1.0072 'International Tables Vol C Tables 4.2.6.8 and 6.1.1.4'

loop_
_geom_angle_atom_site_label_1
_geom_angle_atom_site_label_2
_geom_angle_atom_site_label_3
_geom_angle
_geom_angle_site_symmetry_1
N17 Pd1 N2 94.0(4) .
N17 Pd1 N14 85.7(4) .
N2 Pd1 N14 178.8(4) .
N17 Pd1 N1 177.0(5) .
N2 Pd1 N1 85.8(4) .
N14 Pd1 N1 94.5(4) .
N19 Pd2 N16 86.2(5) .
N19 Pd2 N3 94.7(4) .
N16 Pd2 N3 178.1(4) .
N19 Pd2 N4 178.3(5) .
N16 Pd2 N4 94.3(5) .
N3 Pd2 N4 84.8(5) .
N27 Pd3 N15 85.3(4) .
N27 Pd3 N6 95.3(5) .
N15 Pd3 N6 178.8(5) .
N27 Pd3 N5 177.6(6) .
N15 Pd3 N5 93.7(6) .
N6 Pd3 N5 85.7(6) .
N7 Pd4 N13 95.4(6) .
N7 Pd4 N25 179.7(6) .
N13 Pd4 N25 84.7(5) .
N7 Pd4 N8 86.3(7) .
N13 Pd4 N8 176.6(7) .
N25 Pd4 N8 93.7(6) .
N21 Pd5 N29 87.4(4) .
N21 Pd5 N9 178.7(6) .
N29 Pd5 N9 92.2(8) .
N21 Pd5 N10 91.5(4) .
N29 Pd5 N10 177.4(4) .
N9 Pd5 N10 88.9(8) .
N31 Pd6 N24 86.9(4) .
N31 Pd6 N11 93.6(5) .
N24 Pd6 N11 178.9(5) .
N31 Pd6 N12 178.2(4) .
N24 Pd6 N12 93.2(4) .
N11 Pd6 N12 86.2(5) .
C3 N1 C1 113.6(10) .
C3 N1 C4 108.7(9) .
C1 N1 C4 104.8(11) .
C3 N1 Pd1 111.8(7) .
C1 N1 Pd1 106.8(6) .
C4 N1 Pd1 111.0(7) .
C5 N2 C6 109.1(11) .
C5 N2 C2 105.6(10) .
C6 N2 C2 113.4(11) .
C5 N2 Pd1 113.0(6) .
C6 N2 Pd1 111.0(7) .
C2 N2 Pd1 104.7(6) .
C9 N3 C7 115.7(12) .
C9 N3 C10 107.0(11) .
C7 N3 C10 106.1(11) .
C9 N3 Pd2 109.4(7) .
C7 N3 Pd2 106.8(8) .
C10 N3 Pd2 111.9(7) .
C8 N4 C12 113.4(12) .
C8 N4 C11 107.2(12) .
C12 N4 C11 108.3(10) .
C8 N4 Pd2 106.6(6) .
C12 N4 Pd2 108.9(6) .
C11 N4 Pd2 112.5(7) .
C15 N5 C16 103.8(16) .
C15 N5 C13 113.1(15) .
C16 N5 C13 110.6(14) .
C15 N5 Pd3 111.2(10) .
C16 N5 Pd3 112.7(9) .
C13 N5 Pd3 105.7(9) .
C17 N6 C18 112.6(16) .
C17 N6 C14 105.2(13) .
C18 N6 C14 110.1(15) .
C17 N6 Pd3 112.6(8) .
C18 N6 Pd3 109.3(9) .
C14 N6 Pd3 106.8(9) .
C19 N7 C22 98(4) .
C19 N7 C21 110.1(16) .
C22 N7 C21 107.9(14) .
C22 N7 C19B 118(3) .
C21 N7 C19B 103.0(15) .
C19 N7 Pd4 116(3) .
C22 N7 Pd4 114.4(12) .
C21 N7 Pd4 109.8(7) .
C19B N7 Pd4 103(3) .
C20B N8 C24 115(3) .
C20B N8 C23 94(4) .
C24 N8 C23 115.5(15) .
C24 N8 C20 100(2) .
C23 N8 C20 115(4) .
C20B N8 Pd4 110(3) .
C24 N8 Pd4 108.5(10) .
C23 N8 Pd4 113.5(9) .
C20 N8 Pd4 102(2) .
C27P N9 C30 90(2) .
C27P N9 C25 110(2) .
C30 N9 C25 114.2(18) .
C30 N9 C27 115.7(15) .
C25 N9 C27 110.8(14) .
C27P N9 Pd5 118(2) .
C30 N9 Pd5 108.8(15) .
C25 N9 Pd5 113.7(10) .
C27 N9 Pd5 91.6(14) .
C28 N10 C29 120(3) .
C28 N10 C26 98(3) .
C29 N10 C26 109.2(15) .
C28 N10 Pd5 109(3) .
C29 N10 Pd5 109.7(7) .
C26 N10 Pd5 110.0(12) .
C34 N11 C33 106.0(12) .
C34 N11 C32 106.8(12) .
C33 N11 C32 115.5(14) .
C34 N11 Pd6 113.5(6) .
C33 N11 Pd6 110.3(8) .
C32 N11 Pd6 104.9(9) .
C36 N12 C31 112.8(11) .
C36 N12 C35 108.7(11) .
C31 N12 C35 108.8(11) .
C36 N12 Pd6 109.9(6) .
C31 N12 Pd6 105.2(7) .
C35 N12 Pd6 111.5(6) .
C47 N13 C46 116.4(10) .
C47 N13 Pd4 125.2(7) .
C46 N13 Pd4 118.2(7) .
C41 N14 C37 118.8(8) .
C41 N14 Pd1 120.0(6) .
C37 N14 Pd1 121.1(6) .
C59 N15 C58 119.7(14) .
C59 N15 Pd3 120.9(9) .
C58 N15 Pd3 119.1(11) .
C53 N16 C49 117.9(11) .
C53 N16 Pd2 119.1(8) .
C49 N16 Pd2 122.2(8) .
C69 N17 C68 106.2(7) .
C69 N17 Pd1 126.6(7) .
C68 N17 Pd1 126.3(6) .
C69 N18 C67 109.2(7) .
C69 N18 C62 124.2(7) .
C67 N18 C62 125.8(8) .
C72 N19 C71 105.9(8) .
C72 N19 Pd2 126.6(7) .
C71 N19 Pd2 125.7(6) .
C72 N20 C70 108.6(7) .
C72 N20 C66 124.3(7) .
C70 N20 C66 126.7(8) .
C78 N21 C77 106.5(8) .
C78 N21 Pd5 128.4(8) .
C77 N21 Pd5 124.5(6) .
C78 N22 C76 108.3(8) .
C78 N22 C65 125.2(8) .
C76 N22 C65 126.4(8) .
C75 N23 C73 108.7(7) .
C75 N23 C63 124.8(7) .
C73 N23 C63 126.4(7) .
C75 N24 C74 108.4(7) .
C75 N24 Pd6 127.1(6) .
C74 N24 Pd6 124.1(6) .
C90 N25 C89 108.0(9) .
C90 N25 Pd4 123.5(8) .
C89 N25 Pd4 127.3(7) .
C90 N26 C88 108.4(9) .
C90 N26 C81 125.9(9) .
C88 N26 C81 125.1(9) .
C96 N27 C95 108.3(9) .
C96 N27 Pd3 126.5(8) .
C95 N27 Pd3 123.7(7) .
C96 N28 C94 108.8(9) .
C96 N28 C83 125.1(9) .
C94 N28 C83 126.0(9) .
C93 N29 C92 106.9(9) .
C93 N29 Pd5 127.3(7) .
C92 N29 Pd5 124.8(7) .
C93 N30 C84 123.9(8) .
C93 N30 C91 106.8(9) .
C84 N30 C91 129.3(9) .
C87 N31 C86 107.3(8) .
C87 N31 Pd6 129.0(7) .
C86 N31 Pd6 122.9(6) .
C87 N32 C85 107.9(8) .
C87 N32 C80 126.8(8) .
C85 N32 C80 125.1(9) .
C2 C1 N1 107.9(13) .
C1 C2 N2 111.9(13) .
C8 C7 N3 111.2(15) .
C7 C8 N4 112.7(15) .
C14 C13 N5 110.5(16) .
C13 C14 N6 110.8(17) .
N7 C19 C20 104(3) .
C20B C19B N7 116(3) .
C19 C20 N8 116(4) .
C19B C20B N8 103(5) .
C32 C31 N12 110.1(13) .
C31 C32 N11 109.9(15) .
N14 C37 C38 122.0(11) .
C37 C38 C39 119.7(12) .
C40 C39 C38 116.9(13) .
C40 C39 C42 119.9(12) .
C38 C39 C42 123.0(12) .
C41 C40 C39 121.2(13) .
N14 C41 C40 121.1(12) .
C43 C42 C39 123.8(13) .
C42 C43 C44 125.3(14) .
C48 C44 C45 116.7(13) .
C48 C44 C43 124.7(13) .
C45 C44 C43 118.6(13) .
C46 C45 C44 121.4(14) .
C45 C46 N13 121.3(13) .
N13 C47 C48 124.7(14) .
C47 C48 C44 119.5(14) .
N16 C49 C50 122.9(19) .
C51 C50 C49 120(2) .
C52 C51 C50 117.3(17) .
C52 C51 C54 127(2) .
C50 C51 C54 116(2) .
C51 C52 C53 120.4(18) .
N16 C53 C52 121.5(17) .
C55 C54 C51 125(3) .
C54 C55 C56 124(2) .
C60 C56 C57 121.8(19) .
C60 C56 C55 115(2) .
C57 C56 C55 123(3) .
C56 C57 C58 118(2) .
N15 C58 C57 118(2) .
N15 C59 C60 128(2) .
C56 C60 C59 115(2) .
C66 C61 C62 118.2(11) .
C63 C62 C61 121.3(11) .
C63 C62 N18 120.0(10) .
C61 C62 N18 118.6(10) .
C64 C63 C62 120.8(11) .
C64 C63 N23 118.2(10) .
C62 C63 N23 120.9(10) .
C63 C64 C65 118.5(12) .
C66 C65 C64 120.7(10) .
C66 C65 N22 121.3(10) .
C64 C65 N22 118.0(10) .
C61 C66 C65 120.5(11) .
C61 C66 N20 120.3(10) .
C65 C66 N20 119.2(9) .
C68 C67 N18 106.0(11) .
C67 C68 N17 110.0(10) .
N17 C69 N18 108.6(9) .
C71 C70 N20 106.1(11) .
C70 C71 N19 109.7(10) .
N19 C72 N20 109.7(9) .
C74 C73 N23 105.1(10) .
N24 C74 C73 108.8(10) .
N24 C75 N23 109.1(8) .
C77 C76 N22 105.1(12) .
C76 C77 N21 110.2(11) .
N21 C78 N22 109.9(10) .
C80 C79 C84 118.3(13) .
C81 C80 C79 122.0(12) .
C81 C80 N32 120.5(12) .
C79 C80 N32 117.4(11) .
C80 C81 C82 119.4(13) .
C80 C81 N26 121.4(12) .
C82 C81 N26 119.1(12) .
C83 C82 C81 119.0(13) .
C82 C83 C84 121.6(13) .
C82 C83 N28 118.5(12) .
C84 C83 N28 119.9(11) .
C79 C84 C83 119.5(13) .
C79 C84 N30 117.7(12) .
C83 C84 N30 122.5(11) .
C86 C85 N32 106.1(12) .
C85 C86 N31 109.3(12) .
N31 C87 N32 109.3(10) .
C89 C88 N26 104.9(13) .
C88 C89 N25 109.0(12) .
N25 C90 N26 109.7(10) .
C92 C91 N30 107.2(12) .
C91 C92 N29 109.2(11) .
N29 C93 N30 109.9(9) .
N28 C94 C95 105.2(13) .
N27 C95 C94 108.3(13) .
N27 C96 N28 109.3(11) .
O2 N33 O3 121.0(11) .
O2 N33 O1 119.0(11) .
O3 N33 O1 120.0(12) .
O4 N34 O6 121.3(16) .
O4 N34 O5 118.1(14) .
O6 N34 O5 120.6(16) .
O9 N35 O7 123(2) .
O9 N35 O8 113(2) .
O7 N35 O8 124(2) .
O10 N36 O11 130(2) .
O10 N36 O12 118(2) .
O11 N36 O12 111.8(19) .
O14 N37 O13 120(2) .
O14 N37 O15 118(3) .
O13 N37 O15 122(3) .
O16 N38 O18 124(2) .
O16 N38 O17 111(2) .
O18 N38 O17 125(3) .
O21 N39 O19 116(3) .
O21 N39 O20 135(4) .
O19 N39 O20 108(3) .
O24 N40 O22 122(5) .
O24 N40 O23 120(5) .
O22 N40 O23 118(5) .
O26 N41 O25 134(4) .
O26 N41 O27 121(4) .
O25 N41 O27 104(3) .
N41 O25 O24A 106(3) .
O29 N42 O28 104(3) .
O29 N42 O30 135(4) .
O28 N42 O30 120(4) .
O32 N43 O33 130(4) .
O32 N43 O31 129(4) .
O33 N43 O31 101(3) .
O35 N44 O36 128(4) .
O35 N44 O34 115(4) .
O36 N44 O34 116(3) .
N44 O36 O18B 147(4) .
O15A O15B O15C 146(3) .
O18A O18B O36 102(6) 2_666
C27P C27 C28 110(6) .
C28 C27 N9 109(4) .
C27 C27P N9 107(5) .
C27 C27P C30 143(5) .
N9 C27P C30 48.7(18) .
N10 C28 C27 98(4) .
O11C O11B O11A 117(6) .
O11B O11C O11D 86(5) .
O24B O24A O25 104(4) .

loop_
_geom_bond_atom_site_label_1
_geom_bond_atom_site_label_2
_geom_bond_distance
_geom_bond_site_symmetry_2
Pd1 N17 2.016(10) .
Pd1 N2 2.052(10) .
Pd1 N14 2.049(10) .
Pd1 N1 2.049(11) .
Pd2 N19 2.024(11) .
Pd2 N16 2.037(11) .
Pd2 N3 2.063(11) .
Pd2 N4 2.065(11) .
Pd3 N27 2.033(11) .
Pd3 N15 2.038(12) .
Pd3 N6 2.040(13) .
Pd3 N5 2.063(13) .
Pd4 N7 2.006(15) .
Pd4 N13 2.016(11) .
Pd4 N25 2.021(13) .
Pd4 N8 2.067(14) .
Pd5 N21 1.996(11) .
Pd5 N29 2.003(12) .
Pd5 N9 2.045(17) .
Pd5 N10 2.089(10) .
Pd6 N31 2.011(11) .
Pd6 N24 2.023(9) .
Pd6 N11 2.046(12) .
Pd6 N12 2.064(11) .
N1 C3 1.471(16) .
N1 C1 1.507(14) .
N1 C4 1.515(16) .
N2 C5 1.471(14) .
N2 C6 1.483(17) .
N2 C2 1.502(16) .
N3 C9 1.465(15) .
N3 C7 1.471(16) .
N3 C10 1.515(16) .
N4 C8 1.48(2) .
N4 C12 1.476(14) .
N4 C11 1.502(18) .
N5 C15 1.46(3) .
N5 C16 1.49(2) .
N5 C13 1.49(2) .
N6 C17 1.470(19) .
N6 C18 1.47(2) .
N6 C14 1.51(2) .
N7 C19 1.47(6) .
N7 C22 1.46(3) .
N7 C21 1.506(18) .
N7 C19B 1.64(8) .
N8 C20B 1.43(4) .
N8 C24 1.50(2) .
N8 C23 1.50(3) .
N8 C20 1.63(6) .
N9 C27P 1.29(5) .
N9 C30 1.47(4) .
N9 C25 1.54(2) .
N9 C27 1.85(5) .
N10 C28 1.36(6) .
N10 C29 1.424(16) .
N10 C26 1.57(3) .
N11 C34 1.470(17) .
N11 C33 1.49(2) .
N11 C32 1.50(2) .
N12 C36 1.455(15) .
N12 C31 1.503(16) .
N12 C35 1.506(17) .
N13 C47 1.337(14) .
N13 C46 1.386(15) .
N14 C41 1.339(14) .
N14 C37 1.346(12) .
N15 C59 1.318(19) .
N15 C58 1.33(2) .
N16 C53 1.336(17) .
N16 C49 1.348(19) .
N17 C69 1.345(11) .
N17 C68 1.385(13) .
N18 C69 1.353(13) .
N18 C67 1.369(12) .
N18 C62 1.429(12) .
N19 C72 1.342(11) .
N19 C71 1.386(12) .
N20 C72 1.348(13) .
N20 C70 1.374(12) .
N20 C66 1.440(11) .
N21 C78 1.328(12) .
N21 C77 1.386(14) .
N22 C78 1.349(14) .
N22 C76 1.401(13) .
N22 C65 1.423(11) .
N23 C75 1.365(12) .
N23 C73 1.386(12) .
N23 C63 1.418(11) .
N24 C75 1.317(11) .
N24 C74 1.373(12) .
N25 C90 1.323(14) .
N25 C89 1.372(16) .
N26 C90 1.347(16) .
N26 C88 1.402(14) .
N26 C81 1.425(14) .
N27 C96 1.311(14) .
N27 C95 1.351(16) .
N28 C96 1.336(14) .
N28 C94 1.364(17) .
N28 C83 1.444(13) .
N29 C93 1.331(14) .
N29 C92 1.396(15) .
N30 C93 1.371(15) .
N30 C84 1.410(14) .
N30 C91 1.399(14) .
N31 C87 1.331(12) .
N31 C86 1.368(14) .
N32 C87 1.351(13) .
N32 C85 1.384(15) .
N32 C80 1.449(13) .
C1 C2 1.45(2) .
C7 C8 1.44(2) .
C13 C14 1.45(3) .
C19 C20 1.50(5) .
C19B C20B 1.49(10) .
C31 C32 1.46(3) .
C37 C38 1.370(19) .
C38 C39 1.388(19) .
C39 C40 1.380(19) .
C39 C42 1.465(19) .
C40 C41 1.37(2) .
C42 C43 1.318(19) .
C43 C44 1.486(19) .
C44 C48 1.39(2) .
C44 C45 1.39(2) .
C45 C46 1.37(2) .
C47 C48 1.37(2) .
C49 C50 1.38(2) .
C50 C51 1.37(3) .
C51 C52 1.39(3) .
C51 C54 1.481(17) .
C52 C53 1.39(2) .
C54 C55 1.29(3) .
C55 C56 1.512(18) .
C56 C60 1.33(3) .
C56 C57 1.43(4) .
C57 C58 1.46(3) .
C59 C60 1.38(3) .
C61 C66 1.390(16) .
C61 C62 1.391(16) .
C62 C63 1.380(18) .
C63 C64 1.378(16) .
C64 C65 1.401(17) .
C65 C66 1.388(17) .
C67 C68 1.339(17) .
C70 C71 1.353(17) .
C73 C74 1.383(18) .
C76 C77 1.349(19) .
C79 C80 1.39(2) .
C79 C84 1.392(19) .
C80 C81 1.38(2) .
C81 C82 1.390(19) .
C82 C83 1.38(2) .
C83 C84 1.39(2) .
C85 C86 1.35(2) .
C88 C89 1.37(2) .
C91 C92 1.34(2) .
C94 C95 1.38(2) .
C30 C27P 1.96(6) .
N33 O2 1.231(16) .
N33 O3 1.233(15) .
N33 O1 1.257(14) .
N34 O4 1.218(17) .
N34 O6 1.217(18) .
N34 O5 1.221(18) .
N35 O9 1.24(2) .
N35 O7 1.25(2) .
N35 O8 1.26(2) .
N36 O10 1.153(17) .
N36 O11 1.19(2) .
N36 O12 1.26(3) .
N37 O14 1.21(2) .
N37 O13 1.22(3) .
N37 O15 1.25(3) .
N38 O16 1.32(3) .
N38 O18 1.34(3) .
N38 O17 1.45(2) .
N39 O21 1.22(3) .
N39 O19 1.32(3) .
N39 O20 1.52(4) .
N40 O24 1.33(5) .
N40 O22 1.34(5) .
N40 O23 1.25(5) .
N41 O26 1.25(4) .
N41 O25 1.21(4) .
N41 O27 1.44(5) .
O25 O24A 2.031(12) .
N42 O29 1.26(4) .
N42 O28 1.47(4) .
N42 O30 1.48(4) .
N43 O32 1.18(3) .
N43 O33 1.24(3) .
N43 O31 1.31(4) .
O31 O33 1.96(4) .
N44 O35 1.06(3) .
N44 O36 1.35(3) .
N44 O34 1.45(4) .
O36 O18B 2.134(13) .
O13A O13B 0.82(5) .
O15A O15B 1.70(5) .
O15B O15C 1.75(5) .
O18A O18B 1.09(11) 2_666
O18B O18A 1.09(11) 2_666
C27 C27P 1.00(6) .
C27 C28 1.45(7) .
O9A O9AP 0.96(5) .
O11A O11B 1.41(8) .
O11B O11C 1.30(8) .
O11C O11D 1.70(11) .
O24A O24B 0.87(4) .

loop_
_geom_torsion_atom_site_label_1
_geom_torsion_atom_site_label_2
_geom_torsion_atom_site_label_3
_geom_torsion_atom_site_label_4
_geom_torsion
_geom_torsion_site_symmetry_4
N2 Pd1 N1 C3 111.1(7) .
N14 Pd1 N1 C3 -67.7(7) .
N2 Pd1 N1 C1 -13.7(9) .
N14 Pd1 N1 C1 167.5(9) .
N2 Pd1 N1 C4 -127.4(8) .
N14 Pd1 N1 C4 53.8(8) .
N17 Pd1 N2 C5 55.5(7) .
N1 Pd1 N2 C5 -127.5(7) .
N17 Pd1 N2 C6 -67.4(10) .
N1 Pd1 N2 C6 109.5(10) .
N17 Pd1 N2 C2 169.9(8) .
N1 Pd1 N2 C2 -13.1(8) .
N19 Pd2 N3 C9 -71.1(9) .
N4 Pd2 N3 C9 110.6(9) .
N19 Pd2 N3 C7 163.0(10) .
N4 Pd2 N3 C7 -15.4(10) .
N19 Pd2 N3 C10 47.3(8) .
N4 Pd2 N3 C10 -131.0(8) .
N16 Pd2 N4 C8 173.2(10) .
N3 Pd2 N4 C8 -8.5(10) .
N16 Pd2 N4 C12 -64.1(9) .
N3 Pd2 N4 C12 114.2(9) .
N16 Pd2 N4 C11 55.9(9) .
N3 Pd2 N4 C11 -125.8(9) .
N15 Pd3 N5 C15 -73.9(13) .
N6 Pd3 N5 C15 107.2(13) .
N15 Pd3 N5 C16 42.1(12) .
N6 Pd3 N5 C16 -136.8(12) .
N15 Pd3 N5 C13 163.1(11) .
N6 Pd3 N5 C13 -15.8(11) .
N27 Pd3 N6 C17 57.6(11) .
N5 Pd3 N6 C17 -124.6(11) .
N27 Pd3 N6 C18 -68.3(13) .
N5 Pd3 N6 C18 109.5(13) .
N27 Pd3 N6 C14 172.6(9) .
N5 Pd3 N6 C14 -9.6(9) .
N13 Pd4 N7 C19 169(3) .
N8 Pd4 N7 C19 -14(3) .
N13 Pd4 N7 C22 56.1(13) .
N8 Pd4 N7 C22 -126.9(13) .
N13 Pd4 N7 C21 -65.3(8) .
N8 Pd4 N7 C21 111.7(9) .
N13 Pd4 N7 C19B -174.3(18) .
N8 Pd4 N7 C19B 2.7(18) .
N7 Pd4 N8 C20B -30(4) .
N25 Pd4 N8 C20B 150(4) .
N7 Pd4 N8 C24 96.0(10) .
N25 Pd4 N8 C24 -83.7(10) .
N7 Pd4 N8 C23 -134.2(14) .
N25 Pd4 N8 C23 46.1(14) .
N7 Pd4 N8 C20 -9(3) .
N25 Pd4 N8 C20 171(3) .
N29 Pd5 N9 C27P 173(3) .
N10 Pd5 N9 C27P -5(3) .
N29 Pd5 N9 C30 72.3(16) .
N10 Pd5 N9 C30 -105.3(16) .
N29 Pd5 N9 C25 -56.3(12) .
N10 Pd5 N9 C25 126.1(12) .
N29 Pd5 N9 C27 -169.8(14) .
N10 Pd5 N9 C27 12.6(14) .
N21 Pd5 N10 C28 -155(3) .
N9 Pd5 N10 C28 23(3) .
N21 Pd5 N10 C29 71.7(9) .
N9 Pd5 N10 C29 -109.6(9) .
N21 Pd5 N10 C26 -48.4(13) .
N9 Pd5 N10 C26 130.3(13) .
N31 Pd6 N11 C34 49.4(9) .
N12 Pd6 N11 C34 -132.5(9) .
N31 Pd6 N11 C33 -69.4(10) .
N12 Pd6 N11 C33 108.8(10) .
N31 Pd6 N11 C32 165.6(11) .
N12 Pd6 N11 C32 -16.2(11) .
N24 Pd6 N12 C36 -70.2(9) .
N11 Pd6 N12 C36 110.8(9) .
N24 Pd6 N12 C31 168.1(9) .
N11 Pd6 N12 C31 -10.9(9) .
N24 Pd6 N12 C35 50.3(8) .
N11 Pd6 N12 C35 -128.7(8) .
N7 Pd4 N13 C47 -89.7(10) .
N25 Pd4 N13 C47 90.0(10) .
N7 Pd4 N13 C46 95.3(9) .
N25 Pd4 N13 C46 -85.0(9) .
N17 Pd1 N14 C41 -91.7(7) .
N1 Pd1 N14 C41 91.3(7) .
N17 Pd1 N14 C37 85.4(7) .
N1 Pd1 N14 C37 -91.6(7) .
N27 Pd3 N15 C59 81.0(8) .
N5 Pd3 N15 C59 -96.9(9) .
N27 Pd3 N15 C58 -92.8(9) .
N5 Pd3 N15 C58 89.4(9) .
N19 Pd2 N16 C53 -82.8(8) .
N4 Pd2 N16 C53 95.6(8) .
N19 Pd2 N16 C49 86.8(9) .
N4 Pd2 N16 C49 -94.8(9) .
N2 Pd1 N17 C69 -105.3(8) .
N14 Pd1 N17 C69 73.5(8) .
N2 Pd1 N17 C68 86.4(8) .
N14 Pd1 N17 C68 -94.7(7) .
N16 Pd2 N19 C72 -73.3(9) .
N3 Pd2 N19 C72 108.4(9) .
N16 Pd2 N19 C71 89.4(9) .
N3 Pd2 N19 C71 -88.9(9) .
N29 Pd5 N21 C78 94.8(9) .
N10 Pd5 N21 C78 -87.5(9) .
N29 Pd5 N21 C77 -75.6(8) .
N10 Pd5 N21 C77 102.0(8) .
N31 Pd6 N24 C75 -92.4(8) .
N12 Pd6 N24 C75 89.5(8) .
N31 Pd6 N24 C74 79.1(7) .
N12 Pd6 N24 C74 -99.1(7) .
N13 Pd4 N25 C90 -76.1(9) .
N8 Pd4 N25 C90 106.9(10) .
N13 Pd4 N25 C89 90.0(9) .
N8 Pd4 N25 C89 -87.0(10) .
N15 Pd3 N27 C96 73.6(10) .
N6 Pd3 N27 C96 -107.5(9) .
N15 Pd3 N27 C95 -90.8(9) .
N6 Pd3 N27 C95 88.1(9) .
N21 Pd5 N29 C93 -89.5(9) .
N9 Pd5 N29 C93 91.8(9) .
N21 Pd5 N29 C92 77.2(8) .
N9 Pd5 N29 C92 -101.5(9) .
N24 Pd6 N31 C87 89.7(9) .
N11 Pd6 N31 C87 -91.4(9) .
N24 Pd6 N31 C86 -78.5(8) .
N11 Pd6 N31 C86 100.5(8) .
C3 N1 C1 C2 -84.5(16) .
C4 N1 C1 C2 157.0(14) .
Pd1 N1 C1 C2 39.2(16) .
N1 C1 C2 N2 -55(2) .
C5 N2 C2 C1 160.0(15) .
C6 N2 C2 C1 -80.6(17) .
Pd1 N2 C2 C1 40.5(16) .
C9 N3 C7 C8 -84(2) .
C10 N3 C7 C8 157.4(17) .
Pd2 N3 C7 C8 38.0(19) .
N3 C7 C8 N4 -49(2) .
C12 N4 C8 C7 -87.2(18) .
C11 N4 C8 C7 153.4(17) .
Pd2 N4 C8 C7 32.6(19) .
C15 N5 C13 C14 -82(2) .
C16 N5 C13 C14 162.4(19) .
Pd3 N5 C13 C14 40(2) .
N5 C13 C14 N6 -52(3) .
C17 N6 C14 C13 155.0(19) .
C18 N6 C14 C13 -83(2) .
Pd3 N6 C14 C13 35(2) .
C22 N7 C19 C20 156(3) .
C21 N7 C19 C20 -92(3) .
C19B N7 C19 C20 -19(5) .
Pd4 N7 C19 C20 34(3) .
C19 N7 C19B C20B 158(9) .
C22 N7 C19B C20B 152(3) .
C21 N7 C19B C20B -89(3) .
Pd4 N7 C19B C20B 25(3) .
N7 C19 C20 N8 -44(4) .
C20B N8 C20 C19 146(10) .
C24 N8 C20 C19 -79(4) .
C23 N8 C20 C19 157(4) .
Pd4 N8 C20 C19 33(4) .
N7 C19B C20B N8 -49(4) .
C24 N8 C20B C19B -75(3) .
C23 N8 C20B C19B 165(3) .
C20 N8 C20B C19B -25(6) .
Pd4 N8 C20B C19B 48(4) .
C36 N12 C31 C32 -81.9(19) .
C35 N12 C31 C32 157.4(17) .
Pd6 N12 C31 C32 37.8(19) .
N12 C31 C32 N11 -55(2) .
C34 N11 C32 C31 163.1(16) .
C33 N11 C32 C31 -79(2) .
Pd6 N11 C32 C31 42.3(19) .
C41 N14 C37 C38 5.0(15) .
Pd1 N14 C37 C38 -172.1(8) .
N14 C37 C38 C39 -5.6(18) .
C37 C38 C39 C40 4.4(18) .
C37 C38 C39 C42 179.7(12) .
C38 C39 C40 C41 -3(2) .
C42 C39 C40 C41 -178.3(13) .
C37 N14 C41 C40 -3.3(17) .
Pd1 N14 C41 C40 173.8(10) .
C39 C40 C41 N14 2(2) .
C40 C39 C42 C43 171.4(13) .
C38 C39 C42 C43 -4(2) .
C39 C42 C43 C44 -177.1(12) .
C42 C43 C44 C48 5(2) .
C42 C43 C44 C45 -176.7(14) .
C48 C44 C45 C46 -1(2) .
C43 C44 C45 C46 -179.0(14) .
C44 C45 C46 N13 1(2) .
C47 N13 C46 C45 -0.9(19) .
Pd4 N13 C46 C45 174.5(12) .
C46 N13 C47 C48 1.6(18) .
Pd4 N13 C47 C48 -173.4(10) .
N13 C47 C48 C44 -2(2) .
C45 C44 C48 C47 2(2) .
C43 C44 C48 C47 179.4(13) .
C53 N16 C49 C50 -3(2) .
Pd2 N16 C49 C50 -172.6(13) .
N16 C49 C50 C51 -1(3) .
C49 C50 C51 C52 4(3) .
C49 C50 C51 C54 -179.5(17) .
C50 C51 C52 C53 -3(3) .
C54 C51 C52 C53 -179.8(17) .
C49 N16 C53 C52 3.1(18) .
Pd2 N16 C53 C52 173.2(11) .
C51 C52 C53 N16 0(2) .
C52 C51 C54 C55 8(3) .
C50 C51 C54 C55 -168(2) .
C51 C54 C55 C56 -180.0(17) .
C54 C55 C56 C60 173.9(19) .
C54 C55 C56 C57 -4(3) .
C60 C56 C57 C58 1(3) .
C55 C56 C57 C58 179.7(16) .
C59 N15 C58 C57 -3(2) .
Pd3 N15 C58 C57 171.2(11) .
C56 C57 C58 N15 0(2) .
C58 N15 C59 C60 5(2) .
Pd3 N15 C59 C60 -169.1(13) .
C57 C56 C60 C59 0(3) .
C55 C56 C60 C59 -178.4(14) .
N15 C59 C60 C56 -3(3) .
C66 C61 C62 C63 1(2) .
C66 C61 C62 N18 -175.9(10) .
C69 N18 C62 C63 -112.4(12) .
C67 N18 C62 C63 55.9(15) .
C69 N18 C62 C61 64.6(14) .
C67 N18 C62 C61 -127.0(12) .
C61 C62 C63 C64 1(2) .
N18 C62 C63 C64 178.4(11) .
C61 C62 C63 N23 -173.9(11) .
N18 C62 C63 N23 3.0(17) .
C75 N23 C63 C64 52.5(14) .
C73 N23 C63 C64 -122.6(12) .
C75 N23 C63 C62 -132.0(11) .
C73 N23 C63 C62 52.9(15) .
C62 C63 C64 C65 -3.4(19) .
N23 C63 C64 C65 172.2(10) .
C63 C64 C65 C66 2.7(19) .
C63 C64 C65 N22 -174.3(10) .
C78 N22 C65 C66 132.8(12) .
C76 N22 C65 C66 -52.0(15) .
C78 N22 C65 C64 -50.2(14) .
C76 N22 C65 C64 125.0(12) .
C62 C61 C66 C65 -1.7(19) .
C62 C61 C66 N20 178.2(10) .
C64 C65 C66 C61 -0.2(19) .
N22 C65 C66 C61 176.7(11) .
C64 C65 C66 N20 179.9(10) .
N22 C65 C66 N20 -3.2(17) .
C72 N20 C66 C61 -61.2(14) .
C70 N20 C66 C61 127.0(12) .
C72 N20 C66 C65 118.7(12) .
C70 N20 C66 C65 -53.1(14) .
C69 N18 C67 C68 -0.2(12) .
C62 N18 C67 C68 -170.0(9) .
N18 C67 C68 N17 0.2(13) .
C69 N17 C68 C67 -0.1(13) .
Pd1 N17 C68 C67 170.1(7) .
C68 N17 C69 N18 0.0(10) .
Pd1 N17 C69 N18 -170.2(7) .
C67 N18 C69 N17 0.1(11) .
C62 N18 C69 N17 170.2(8) .
C72 N20 C70 C71 -1.1(12) .
C66 N20 C70 C71 171.8(9) .
N20 C70 C71 N19 1.0(13) .
C72 N19 C71 C70 -0.5(12) .
Pd2 N19 C71 C70 -166.2(7) .
C71 N19 C72 N20 -0.2(11) .
Pd2 N19 C72 N20 165.4(7) .
C70 N20 C72 N19 0.8(11) .
C66 N20 C72 N19 -172.3(8) .
C75 N23 C73 C74 1.1(12) .
C63 N23 C73 C74 176.8(9) .
C75 N24 C74 C73 0.4(12) .
Pd6 N24 C74 C73 -172.4(7) .
N23 C73 C74 N24 -0.9(13) .
C74 N24 C75 N23 0.3(10) .
Pd6 N24 C75 N23 172.8(6) .
C73 N23 C75 N24 -0.9(10) .
C63 N23 C75 N24 -176.7(7) .
C78 N22 C76 C77 -0.6(13) .
C65 N22 C76 C77 -176.5(9) .
N22 C76 C77 N21 -0.4(15) .
C78 N21 C77 C76 1.2(14) .
Pd5 N21 C77 C76 173.4(8) .
C77 N21 C78 N22 -1.6(11) .
Pd5 N21 C78 N22 -173.4(8) .
C76 N22 C78 N21 1.4(11) .
C65 N22 C78 N21 177.4(8) .
C84 C79 C80 C81 3(2) .
C84 C79 C80 N32 -174.2(12) .
C87 N32 C80 C81 132.0(14) .
C85 N32 C80 C81 -53.7(17) .
C87 N32 C80 C79 -50.7(16) .
C85 N32 C80 C79 123.6(14) .
C79 C80 C81 C82 -4(2) .
N32 C80 C81 C82 173.0(13) .
C79 C80 C81 N26 179.1(13) .
N32 C80 C81 N26 -4(2) .
C90 N26 C81 C80 114.6(15) .
C88 N26 C81 C80 -55.2(18) .
C90 N26 C81 C82 -62.2(18) .
C88 N26 C81 C82 128.1(13) .
C80 C81 C82 C83 1(2) .
N26 C81 C82 C83 177.8(13) .
C81 C82 C83 C84 3(2) .
C81 C82 C83 N28 -177.9(13) .
C96 N28 C83 C82 63.6(16) .
C94 N28 C83 C82 -121.3(15) .
C96 N28 C83 C84 -117.5(14) .
C94 N28 C83 C84 57.7(18) .
C80 C79 C84 C83 1(2) .
C80 C79 C84 N30 174.9(12) .
C82 C83 C84 C79 -4(2) .
N28 C83 C84 C79 176.8(12) .
C82 C83 C84 N30 -177.8(13) .
N28 C83 C84 N30 3(2) .
C93 N30 C84 C79 49.8(17) .
C91 N30 C84 C79 -127.1(14) .
C93 N30 C84 C83 -136.6(13) .
C91 N30 C84 C83 46(2) .
C87 N32 C85 C86 -4.4(13) .
C80 N32 C85 C86 -179.5(10) .
N32 C85 C86 N31 3.0(14) .
C87 N31 C86 C85 -0.6(13) .
Pd6 N31 C86 C85 169.8(8) .
C86 N31 C87 N32 -2.2(11) .
Pd6 N31 C87 N32 -171.8(8) .
C85 N32 C87 N31 4.1(11) .
C80 N32 C87 N31 179.2(9) .
C90 N26 C88 C89 0.7(13) .
C81 N26 C88 C89 172.0(11) .
N26 C88 C89 N25 -0.4(14) .
C90 N25 C89 C88 -0.1(14) .
Pd4 N25 C89 C88 -168.0(7) .
C89 N25 C90 N26 0.6(13) .
Pd4 N25 C90 N26 169.0(8) .
C88 N26 C90 N25 -0.8(13) .
C81 N26 C90 N25 -172.0(10) .
C93 N30 C91 C92 0.4(15) .
C84 N30 C91 C92 177.7(12) .
N30 C91 C92 N29 0.6(17) .
C93 N29 C92 C91 -1.5(15) .
Pd5 N29 C92 C91 -170.4(9) .
C92 N29 C93 N30 1.7(11) .
Pd5 N29 C93 N30 170.3(8) .
C84 N30 C93 N29 -178.8(9) .
C91 N30 C93 N29 -1.3(12) .
C96 N28 C94 C95 -2.8(16) .
C83 N28 C94 C95 -178.6(11) .
C96 N27 C95 C94 -3.3(16) .
Pd3 N27 C95 C94 163.5(10) .
N28 C94 C95 N27 3.7(17) .
C95 N27 C96 N28 1.6(13) .
Pd3 N27 C96 N28 -164.8(8) .
C94 N28 C96 N27 0.8(13) .
C83 N28 C96 N27 176.6(9) .
C25 N9 C30 C27P -112(2) .
C27 N9 C30 C27P 18(3) .
Pd5 N9 C30 C27P 120(2) .
O26 N41 O25 O24A -122(5) .
O27 N41 O25 O24A 69(4) .
O32 N43 O31 O33 177(6) .
O32 N43 O33 O31 -177(6) .
O35 N44 O36 O18B -164(7) .
O34 N44 O36 O18B 2(8) .
N44 O36 O18B O18A -79(10) 2_666
C30 N9 C27 C27P -37(6) .
C25 N9 C27 C27P 95(5) .
Pd5 N9 C27 C27P -149(5) .
C27P N9 C27 C28 99(7) .
C30 N9 C27 C28 62(4) .
C25 N9 C27 C28 -166(3) .
Pd5 N9 C27 C28 -50(4) .
C28 C27 C27P N9 -96(5) .
C28 C27 C27P C30 -53(10) .
N9 C27 C27P C30 43(6) .
C30 N9 C27P C27 147(5) .
C25 N9 C27P C27 -97(5) .
Pd5 N9 C27P C27 35(6) .
C25 N9 C27P C30 116.0(18) .
C27 N9 C27P C30 -147(5) .
Pd5 N9 C27P C30 -111.5(16) .
N9 C30 C27P C27 -60(8) .
C29 N10 C28 C27 72(4) .
C26 N10 C28 C27 -170(3) .
Pd5 N10 C28 C27 -56(4) .
C27P C27 C28 N10 116(6) .
N9 C27 C28 N10 72(4) .
O11A O11B O11C O11D 89(6) .
N41 O25 O24A O24B -171(4) .
